data_4029514
loop_
_publ_author_name
'Gal\'an, Albano'
'Escudero-Ad\'an, Eduardo C'
'Frontera, Antonio'
'Ballester, Pablo'

_publ_section_title
;
 Synthesis, Structure, and Binding Properties of Lipophilic Cavitands
 Based on a Calix[4]pyrrole-Resorcinarene Hybrid Scaffold.
;
_journal_issue 12
_journal_name_full 'The Journal of organic chemistry'
_journal_page_first 5545
_journal_page_last 5557
_journal_paper_doi 10.1021/jo5007224
_journal_volume 79
_journal_year 2014
_chemical_absolute_configuration ad
_chemical_formula_sum 'C120 H138 N14 O24'
_chemical_formula_weight 2160.44
_chemical_name_systematic
; 
 ? 
;
_space_group_IT_number 7
_symmetry_cell_setting monoclinic
_symmetry_space_group_name_Hall 'P -2yac'
_symmetry_space_group_name_H-M 'P 1 n 1'
_atom_sites_solution_hydrogens geom
_atom_sites_solution_primary direct
_atom_sites_solution_secondary difmap
_audit_creation_method SHELXL-97
_cell_angle_alpha 90.00
_cell_angle_beta 90.599(3)
_cell_angle_gamma 90.00
_cell_formula_units_Z 4
_cell_length_a 22.564(2)
_cell_length_b 21.265(2)
_cell_length_c 23.331(2)
_cell_measurement_reflns_used 3444
_cell_measurement_temperature 100(2)
_cell_measurement_theta_max 17.84
_cell_measurement_theta_min 2.21
_cell_volume 11194.1(17)
_computing_cell_refinement 'Bruker APEX2 v2011.4-0'
_computing_data_collection 'Bruker APEX2 v2011.4-0'
_computing_data_reduction 'Bruker SAINT V7.60A'
_computing_molecular_graphics 'Bruker SHELXTL'
_computing_publication_material 'Bruker SHELXTL'
_computing_structure_refinement 'SHELXS-97 (Sheldrick, 2008)'
_computing_structure_solution Sir2011
_diffrn_ambient_temperature 100(2)
_diffrn_detector_area_resol_mean 512
_diffrn_detector_type '4K CCD area detector APEX II'
_diffrn_measured_fraction_theta_full 0.992
_diffrn_measured_fraction_theta_max 0.992
_diffrn_measurement_device_type 'APEX DUO Kappa 4-axis goniometer'
_diffrn_measurement_method
;
 Fullsphere data collection, phi and omega scans
;
_diffrn_measurement_specimen_support 'magnetic support whith MicroMount'
_diffrn_radiation_monochromator 'Quazar MX Multilayer Optics'
_diffrn_radiation_type MoK\a
_diffrn_radiation_wavelength 0.71073
_diffrn_reflns_av_R_equivalents 0.1134
_diffrn_reflns_av_sigmaI/netI 0.1176
_diffrn_reflns_limit_h_max 21
_diffrn_reflns_limit_h_min -21
_diffrn_reflns_limit_k_max 20
_diffrn_reflns_limit_k_min -20
_diffrn_reflns_limit_l_max 22
_diffrn_reflns_limit_l_min -22
_diffrn_reflns_number 58992
_diffrn_reflns_theta_full 19.84
_diffrn_reflns_theta_max 19.84
_diffrn_reflns_theta_min 0.96
_diffrn_source 'Micorfocus source E025 IuS'
_diffrn_source_current 0.6
_diffrn_source_power 50
_diffrn_source_size '0.2 mm x 0.2 mm fine focus'
_diffrn_source_type 'Bruker APEX DUO'
_exptl_absorpt_coefficient_mu 0.090
_exptl_absorpt_correction_T_max 0.9955
_exptl_absorpt_correction_T_min 0.9955
_exptl_absorpt_correction_type empirical
_exptl_absorpt_process_details
; 
 SADABS Version 2008/1 Bruker-Nonius
 Blessing, Acta Cryst. (1995) A51 33-38
;
_exptl_crystal_colour colourless
_exptl_crystal_density_diffrn 1.282
_exptl_crystal_density_method 'not measured'
_exptl_crystal_description block
_exptl_crystal_F_000 4592
_exptl_crystal_size_max 0.05
_exptl_crystal_size_mid 0.05
_exptl_crystal_size_min 0.05
_refine_diff_density_max 1.054
_refine_diff_density_min -0.698
_refine_diff_density_rms 0.104
_refine_ls_abs_structure_details 'Flack H D (1983), Acta Cryst. A39, 876-881'
_refine_ls_abs_structure_Flack 2(2)
_refine_ls_extinction_method none
_refine_ls_goodness_of_fit_ref 1.073
_refine_ls_hydrogen_treatment noref
_refine_ls_matrix_type full
_refine_ls_number_parameters 3066
_refine_ls_number_reflns 20213
_refine_ls_number_restraints 2260
_refine_ls_restrained_S_all 1.071
_refine_ls_R_factor_all 0.1559
_refine_ls_R_factor_gt 0.1064
_refine_ls_shift/su_max 0.003
_refine_ls_shift/su_mean 0.000
_refine_ls_structure_factor_coef Fsqd
_refine_ls_weighting_details 'calc w=1/[\s^2^(Fo^2^)+(0.1873P)^2^+21.3801P] where P=(Fo^2^+2Fc^2^)/3'
_refine_ls_weighting_scheme calc
_refine_ls_wR_factor_gt 0.2662
_refine_ls_wR_factor_ref 0.3107
_reflns_number_gt 13296
_reflns_number_total 20213
_reflns_threshold_expression >2sigma(I)
_cod_data_source_file jo5007224_si_003.cif
_cod_data_source_block mo_ag28_0m
_cod_depositor_comments
;
The following automatic conversions were performed:
'_diffrn_measurement_specimen_suppport' tag replaced with
'_diffrn_measurement_specimen_support'.

Automatic conversion script
Id: cif_correct_tags 1440 2010-10-19 06:21:57Z saulius 

The following automatic conversions were performed:

'_symmetry_cell_setting' value 'Monoclinic' changed to 'monoclinic'
according to
/usr/data/users/saulius/crontab/automatic-downloads/rss-feeds/ACS/lib/dictionaries/cif_core.dic
dictionary named 'cif_core.dic' version 2.4.2 from 2011-04-26.

Automatic conversion script
Id: cif_fix_values 2281 2013-09-26 08:29:07Z andrius 

 Adding full bibliography for 4029513--4029520.cif.
;
_cod_original_cell_volume 11194.0(19)
_cod_original_sg_symbol_H-M Pn
_cod_database_code 4029514

loop_
_symmetry_equiv_pos_as_xyz
'x, y, z'
'x+1/2, -y, z+1/2'

loop_
_atom_site_label
_atom_site_type_symbol
_atom_site_fract_x
_atom_site_fract_y
_atom_site_fract_z
_atom_site_U_iso_or_equiv
_atom_site_adp_type
_atom_site_occupancy
_atom_site_symmetry_multiplicity
_atom_site_calc_flag
_atom_site_refinement_flags
_atom_site_disorder_assembly
_atom_site_disorder_group
C1A C 0.2589(5) 0.1251(6) 0.9292(5) 0.018(3) Uani 1 1 d U B .
C2A C 0.1995(6) 0.1511(6) 0.9237(6) 0.028(2) Uani 1 1 d U . .
C3A C 0.1739(6) 0.1993(6) 0.9532(6) 0.033(2) Uani 1 1 d U . .
H3A H 0.1926 0.2250 0.9813 0.040 Uiso 1 1 calc R . .
C4A C 0.1144(6) 0.2040(7) 0.9339(6) 0.033(3) Uani 1 1 d U . .
H4A H 0.0872 0.2353 0.9459 0.040 Uiso 1 1 calc R . .
C5A C 0.1013(6) 0.1567(7) 0.8952(6) 0.029(4) Uani 1 1 d . . .
C6A C 0.0454(6) 0.1373(6) 0.8658(5) 0.022(3) Uani 1 1 d . . .
C7A C 0.0481(6) 0.1583(6) 0.8031(6) 0.027(4) Uani 1 1 d . . .
C8A C 0.0131(6) 0.2022(6) 0.7749(6) 0.024(3) Uani 1 1 d . . .
H8A H -0.0171 0.2273 0.7914 0.029 Uiso 1 1 calc R . .
C9A C 0.0305(6) 0.2029(7) 0.7173(6) 0.032(4) Uani 1 1 d . . .
H9A H 0.0141 0.2283 0.6877 0.038 Uiso 1 1 calc R . .
C10A C 0.0772(6) 0.1586(6) 0.7114(6) 0.025(3) Uani 1 1 d . . .
C11A C 0.1093(6) 0.1412(6) 0.6594(6) 0.025(3) Uani 1 1 d . D .
C12A C 0.1733(6) 0.1582(6) 0.6606(6) 0.027(4) Uani 1 1 d . . .
C13A C 0.2044(7) 0.1985(7) 0.6283(7) 0.041(4) Uani 1 1 d . . .
H13A H 0.1889 0.2234 0.5979 0.049 Uiso 1 1 calc R . .
C14A C 0.2649(6) 0.1976(6) 0.6476(6) 0.030(4) Uani 1 1 d . . .
H14A H 0.2962 0.2224 0.6326 0.036 Uiso 1 1 calc R . .
C15A C 0.2700(6) 0.1562(6) 0.6900(6) 0.025(3) Uani 1 1 d . . .
C16A C 0.3248(6) 0.1333(7) 0.7220(6) 0.037(4) Uani 1 1 d . . .
C17A C 0.3274(6) 0.1492(6) 0.7847(5) 0.019(3) Uani 1 1 d . . .
C18A C 0.3682(7) 0.1760(6) 0.8187(6) 0.034(4) Uani 1 1 d . . .
H18A H 0.4046 0.1930 0.8059 0.040 Uiso 1 1 calc R . .
C19A C 0.3507(6) 0.1755(6) 0.8733(6) 0.029(4) Uani 1 1 d U . .
H19A H 0.3729 0.1930 0.9043 0.035 Uiso 1 1 calc R . .
C20A C 0.2981(6) 0.1475(6) 0.8789(6) 0.031(4) Uani 1 1 d U . .
C21A C 0.2580(6) 0.0514(7) 0.9305(6) 0.031(4) Uani 1 1 d . . .
C22A C 0.2220(6) 0.0218(6) 0.9686(6) 0.030(4) Uani 1 1 d . . .
H22A H 0.1946 0.0451 0.9908 0.036 Uiso 1 1 calc R . .
C23A C 0.2265(7) -0.0453(8) 0.9745(7) 0.039(4) Uani 1 1 d . . .
C24A C 0.2661(6) -0.0800(7) 0.9435(6) 0.034(4) Uani 1 1 d . . .
H24A H 0.2690 -0.1243 0.9475 0.041 Uiso 1 1 calc R . .
C25A C 0.3024(6) -0.0461(8) 0.9055(6) 0.040(4) Uani 1 1 d . . .
C26A C 0.2996(6) 0.0195(6) 0.8998(6) 0.031(4) Uani 1 1 d . . .
H26A H 0.3259 0.0412 0.8751 0.037 Uiso 1 1 calc R . .
C27A C 0.1465(7) -0.0545(7) 1.0407(7) 0.038(4) Uani 1 1 d . . .
C28A C 0.1475(6) -0.0394(7) 1.0978(7) 0.035(4) Uani 1 1 d . . .
H28A H 0.1830 -0.0444 1.1196 0.042 Uiso 1 1 calc R . .
C29A C 0.0979(7) -0.0176(7) 1.1232(6) 0.034(4) Uani 1 1 d U . .
C30A C 0.0460(6) -0.0079(7) 1.0932(6) 0.028(4) Uani 1 1 d . . .
C31A C 0.0425(7) -0.0253(7) 1.0359(7) 0.043(5) Uani 1 1 d . . .
H31A H 0.0063 -0.0222 1.0150 0.052 Uiso 1 1 calc R . .
C32A C 0.0938(7) -0.0477(6) 1.0099(6) 0.030(4) Uani 1 1 d . . .
C33A C 0.0585(7) -0.0339(7) 0.9137(6) 0.035(4) Uani 1 1 d . . .
C34A C 0.0675(5) 0.0285(6) 0.9098(5) 0.023(3) Uani 1 1 d U . .
H34A H 0.0944 0.0484 0.9357 0.027 Uiso 1 1 calc R . .
C35A C 0.0379(6) 0.0645(6) 0.8682(6) 0.030(4) Uani 1 1 d . . .
C36A C -0.0014(6) 0.0325(7) 0.8314(6) 0.029(4) Uani 1 1 d . . .
H36A H -0.0226 0.0545 0.8023 0.034 Uiso 1 1 calc R . .
C37A C -0.0089(6) -0.0319(7) 0.8380(6) 0.026(4) Uani 1 1 d . . .
C38A C 0.0232(7) -0.0652(6) 0.8776(6) 0.029(4) Uani 1 1 d . . .
H38A H 0.0205 -0.1098 0.8793 0.035 Uiso 1 1 calc R . .
C39A C -0.0745(6) -0.0405(7) 0.7569(6) 0.027(4) Uani 1 1 d U . .
C40A C -0.1351(7) -0.0235(7) 0.7579(6) 0.039(4) Uani 1 1 d . . .
H40A H -0.1575 -0.0272 0.7920 0.047 Uiso 1 1 calc R . .
C41A C -0.1607(7) -0.0015(7) 0.7078(7) 0.037(4) Uani 1 1 d U . .
C42A C -0.1295(6) 0.0034(6) 0.6595(6) 0.024(3) Uani 1 1 d U . .
C43A C -0.0719(6) -0.0141(7) 0.6573(6) 0.033(4) Uani 1 1 d . . .
H43A H -0.0502 -0.0102 0.6228 0.040 Uiso 1 1 calc R . .
C44A C -0.0448(6) -0.0386(6) 0.7076(6) 0.028(4) Uani 1 1 d U . .
C45A C 0.0547(7) -0.0314(7) 0.6734(6) 0.031(4) Uani 1 1 d . . .
C46A C 0.0622(6) 0.0353(6) 0.6817(5) 0.031(4) Uani 1 1 d . . .
H46A H 0.0377 0.0577 0.7075 0.037 Uiso 1 1 calc R . .
C47A C 0.1040(6) 0.0647(6) 0.6528(6) 0.024(3) Uani 1 1 d U . .
C48A C 0.1398(6) 0.0330(8) 0.6149(6) 0.034(4) Uani 1 1 d . . .
H48A H 0.1700 0.0546 0.5949 0.041 Uiso 1 1 calc R . .
C49A C 0.1308(6) -0.0321(7) 0.6064(6) 0.025(3) Uani 1 1 d . . .
C50A C 0.0883(6) -0.0635(6) 0.6362(6) 0.029(4) Uani 1 1 d . . .
H50A H 0.0825 -0.1073 0.6308 0.035 Uiso 1 1 calc R . .
C51A C 0.2092(7) -0.0456(6) 0.5412(7) 0.031(4) Uani 1 1 d . . .
C52A C 0.2089(7) -0.0326(7) 0.4825(8) 0.045(4) Uani 1 1 d . . .
H52A H 0.1736 -0.0353 0.4602 0.054 Uiso 1 1 calc R . .
C53A C 0.2625(8) -0.0155(7) 0.4579(7) 0.044(4) Uani 1 1 d . . .
C54A C 0.3134(7) -0.0093(7) 0.4897(7) 0.039(4) Uani 1 1 d U . .
C55A C 0.3153(6) -0.0241(7) 0.5460(6) 0.036(4) Uani 1 1 d . . .
H55A H 0.3513 -0.0219 0.5675 0.043 Uiso 1 1 calc R . .
C56A C 0.2624(8) -0.0428(6) 0.5715(7) 0.036(4) Uani 1 1 d . . .
C57A C 0.2983(6) -0.0375(7) 0.6695(6) 0.026(4) Uani 1 1 d . . .
C58A C 0.2953(5) 0.0286(6) 0.6742(5) 0.028(4) Uani 1 1 d . . .
H58A H 0.2715 0.0522 0.6481 0.034 Uiso 1 1 calc R . .
C59A C 0.3268(6) 0.0583(7) 0.7163(6) 0.028(4) Uani 1 1 d . . .
C60A C 0.3628(6) 0.0232(6) 0.7517(6) 0.023(3) Uani 1 1 d U . .
H60A H 0.3850 0.0431 0.7814 0.028 Uiso 1 1 calc R . .
C61A C 0.3669(7) -0.0415(8) 0.7441(6) 0.036(4) Uani 1 1 d . . .
C62A C 0.3339(7) -0.0729(6) 0.7033(6) 0.031(4) Uani 1 1 d . . .
H62A H 0.3360 -0.1173 0.6992 0.037 Uiso 1 1 calc R . .
C63A C 0.4320(8) -0.0588(7) 0.8234(7) 0.043(4) Uani 1 1 d . . .
C64A C 0.4909(8) -0.0384(8) 0.8259(9) 0.056(5) Uani 1 1 d . . .
H64A H 0.5132 -0.0377 0.7915 0.068 Uiso 1 1 calc R . .
C65A C 0.5176(8) -0.0193(9) 0.8756(8) 0.055(5) Uani 1 1 d . . .
C66A C 0.4840(7) -0.0218(8) 0.9254(7) 0.042(4) Uani 1 1 d . . .
C67A C 0.4300(7) -0.0399(7) 0.9247(7) 0.048(5) Uani 1 1 d . . .
H67A H 0.4088 -0.0398 0.9597 0.058 Uiso 1 1 calc R . .
C68A C 0.4007(7) -0.0597(6) 0.8750(7) 0.032(4) Uani 1 1 d U . .
C69A C 0.2931(5) 0.1517(7) 0.9844(6) 0.049(3) Uani 1 1 d DU . .
H69C H 0.3090 0.1937 0.9746 0.059 Uiso 0.50 1 calc PR A 1
H69D H 0.2636 0.1579 1.0150 0.059 Uiso 0.50 1 calc PR A 1
H69E H 0.3052 0.1956 0.9767 0.059 Uiso 0.50 1 calc PR A 2
H69F H 0.2653 0.1525 1.0170 0.059 Uiso 0.50 1 calc PR A 2
C70A C 0.3442(9) 0.1126(10) 1.0097(8) 0.053(3) Uani 0.50 1 d PDU B 1
H70A H 0.3284 0.0731 1.0260 0.064 Uiso 0.50 1 calc PR B 1
H70B H 0.3722 0.1014 0.9789 0.064 Uiso 0.50 1 calc PR B 1
C71A C 0.3770(7) 0.1497(14) 1.0565(6) 0.057(3) Uani 0.50 1 d PDU B 1
H71A H 0.3904 0.1903 1.0405 0.068 Uiso 0.50 1 calc PR B 1
H71B H 0.4126 0.1258 1.0688 0.068 Uiso 0.50 1 calc PR B 1
C72A C 0.3380(8) 0.1622(17) 1.1087(8) 0.064(4) Uani 0.50 1 d PDU B 1
H72A H 0.3185 0.1228 1.1211 0.077 Uiso 0.50 1 calc PR B 1
H72B H 0.3068 0.1933 1.0989 0.077 Uiso 0.50 1 calc PR B 1
C73A C 0.3781(10) 0.188(2) 1.1573(8) 0.071(4) Uani 0.50 1 d PDU B 1
H73A H 0.4125 0.1594 1.1630 0.085 Uiso 0.50 1 calc PR B 1
H73B H 0.3933 0.2298 1.1467 0.085 Uiso 0.50 1 calc PR B 1
C74A C 0.3426(10) 0.1924(19) 1.2130(7) 0.077(4) Uani 0.50 1 d PDU B 1
H74A H 0.3273 0.1505 1.2239 0.092 Uiso 0.50 1 calc PR B 1
H74B H 0.3086 0.2213 1.2078 0.092 Uiso 0.50 1 calc PR B 1
C75A C 0.3848(13) 0.2176(18) 1.2600(6) 0.084(4) Uani 0.50 1 d PDU B 1
H75A H 0.4239 0.1969 1.2569 0.101 Uiso 0.50 1 calc PR B 1
H75B H 0.3904 0.2634 1.2550 0.101 Uiso 0.50 1 calc PR B 1
C76A C 0.3586(10) 0.204(2) 1.3194(7) 0.089(4) Uani 0.50 1 d PDU B 1
H76A H 0.3444 0.1603 1.3215 0.107 Uiso 0.50 1 calc PR B 1
H76B H 0.3246 0.2327 1.3265 0.107 Uiso 0.50 1 calc PR B 1
C77A C 0.4079(11) 0.2156(19) 1.3645(7) 0.094(4) Uani 0.50 1 d PDU B 1
H77A H 0.4459 0.1985 1.3507 0.113 Uiso 0.50 1 calc PR B 1
H77B H 0.4129 0.2613 1.3712 0.113 Uiso 0.50 1 calc PR B 1
C78A C 0.3902(12) 0.1827(18) 1.4205(9) 0.099(5) Uani 0.50 1 d PDU B 1
H78A H 0.3881 0.1366 1.4146 0.119 Uiso 0.50 1 calc PR B 1
H78B H 0.4200 0.1913 1.4509 0.119 Uiso 0.50 1 calc PR B 1
C79A C 0.3292(13) 0.208(2) 1.4384(13) 0.102(5) Uani 0.50 1 d PDU B 1
H79A H 0.3300 0.2546 1.4392 0.123 Uiso 0.50 1 calc PR B 1
H79B H 0.2985 0.1945 1.4104 0.123 Uiso 0.50 1 calc PR B 1
C80A C 0.3146(17) 0.182(2) 1.4982(13) 0.108(6) Uani 0.50 1 d PDU B 1
H80A H 0.3513 0.1772 1.5207 0.162 Uiso 0.50 1 d PR B 1
H80B H 0.2952 0.1415 1.4936 0.162 Uiso 0.50 1 d PR B 1
H80C H 0.2880 0.2112 1.5182 0.162 Uiso 0.50 1 d PR B 1
C70' C 0.3483(8) 0.1138(8) 1.0021(9) 0.083(5) Uani 0.50 1 d PDU B 2
H70C H 0.3367 0.0806 1.0296 0.100 Uiso 0.50 1 calc PR B 2
H70D H 0.3649 0.0929 0.9679 0.100 Uiso 0.50 1 calc PR B 2
C71' C 0.3957(6) 0.1559(15) 1.0297(8) 0.086(5) Uani 0.50 1 d PDU B 2
H71C H 0.4270 0.1293 1.0473 0.104 Uiso 0.50 1 calc PR B 2
H71D H 0.4143 0.1821 0.9998 0.104 Uiso 0.50 1 calc PR B 2
C72' C 0.3688(10) 0.1983(11) 1.0756(7) 0.085(5) Uani 0.50 1 d PDU B 2
H72C H 0.3290 0.1825 1.0858 0.102 Uiso 0.50 1 calc PR B 2
H72D H 0.3643 0.2415 1.0603 0.102 Uiso 0.50 1 calc PR B 2
C73' C 0.4091(9) 0.1996(18) 1.1296(6) 0.082(4) Uani 0.50 1 d PDU B 2
H73C H 0.4375 0.1641 1.1289 0.098 Uiso 0.50 1 calc PR B 2
H73D H 0.4317 0.2394 1.1314 0.098 Uiso 0.50 1 calc PR B 2
C74' C 0.3679(11) 0.194(2) 1.1814(6) 0.081(4) Uani 0.50 1 d PDU B 2
H74C H 0.3347 0.2240 1.1773 0.097 Uiso 0.50 1 calc PR B 2
H74D H 0.3511 0.1509 1.1829 0.097 Uiso 0.50 1 calc PR B 2
C75' C 0.4022(10) 0.208(2) 1.2374(6) 0.081(4) Uani 0.50 1 d PDU B 2
H75C H 0.4207 0.2497 1.2358 0.097 Uiso 0.50 1 calc PR B 2
H75D H 0.4338 0.1758 1.2434 0.097 Uiso 0.50 1 calc PR B 2
C76' C 0.3569(10) 0.204(2) 1.2865(6) 0.081(4) Uani 0.50 1 d PDU B 2
H76C H 0.3246 0.2350 1.2794 0.097 Uiso 0.50 1 calc PR B 2
H76D H 0.3393 0.1619 1.2884 0.097 Uiso 0.50 1 calc PR B 2
C77' C 0.3886(10) 0.220(2) 1.3435(6) 0.081(4) Uani 0.50 1 d PDU B 2
H77C H 0.4027 0.2639 1.3432 0.097 Uiso 0.50 1 calc PR B 2
H77D H 0.4233 0.1919 1.3489 0.097 Uiso 0.50 1 calc PR B 2
C78' C 0.3445(11) 0.2101(19) 1.3927(7) 0.082(5) Uani 0.50 1 d PDU B 2
H78C H 0.3086 0.2359 1.3859 0.098 Uiso 0.50 1 calc PR B 2
H78D H 0.3325 0.1654 1.3945 0.098 Uiso 0.50 1 calc PR B 2
C79' C 0.3746(11) 0.230(2) 1.4494(7) 0.083(5) Uani 0.50 1 d PDU B 2
H79C H 0.3906 0.2728 1.4461 0.100 Uiso 0.50 1 calc PR B 2
H79D H 0.4078 0.2008 1.4584 0.100 Uiso 0.50 1 calc PR B 2
C80' C 0.3284(14) 0.227(2) 1.4975(8) 0.085(6) Uani 0.50 1 d PDU B 2
H80D H 0.2896 0.2159 1.4813 0.128 Uiso 0.50 1 d PR B 2
H80E H 0.3259 0.2684 1.5162 0.128 Uiso 0.50 1 d PR B 2
H80F H 0.3405 0.1955 1.5258 0.128 Uiso 0.50 1 d PR B 2
C81A C -0.0074(7) 0.1665(8) 0.8954(5) 0.059(3) Uani 1 1 d DU . .
H81A H -0.0426 0.1608 0.8703 0.071 Uiso 1 1 calc R . .
H81B H -0.0002 0.2123 0.8987 0.071 Uiso 1 1 calc R . .
C82A C -0.0227(6) 0.1414(7) 0.9552(5) 0.072(3) Uani 1 1 d DU . .
H82A H -0.0432 0.1004 0.9514 0.086 Uiso 1 1 calc R . .
H82B H 0.0142 0.1347 0.9777 0.086 Uiso 1 1 calc R . .
C83A C -0.0626(5) 0.1878(9) 0.9868(6) 0.092(3) Uani 1 1 d DU . .
H83A H -0.0480 0.2311 0.9805 0.110 Uiso 1 1 calc R . .
H83B H -0.0607 0.1790 1.0284 0.110 Uiso 1 1 calc R . .
C84A C -0.1271(6) 0.1831(11) 0.9660(8) 0.110(3) Uani 1 1 d DU . .
H84A H -0.1392 0.1385 0.9628 0.132 Uiso 1 1 calc R . .
H84B H -0.1317 0.2032 0.9279 0.132 Uiso 1 1 calc R . .
C85A C -0.1654(6) 0.2175(13) 1.0108(8) 0.124(3) Uani 1 1 d DU . .
H85A H -0.1639 0.1946 1.0477 0.149 Uiso 1 1 calc R . .
H85B H -0.1499 0.2606 1.0172 0.149 Uiso 1 1 calc R . .
C86A C -0.2296(6) 0.2208(12) 0.9886(7) 0.134(3) Uani 1 1 d DU . .
H86A H -0.2461 0.1778 0.9844 0.161 Uiso 1 1 calc R . .
H86B H -0.2311 0.2417 0.9507 0.161 Uiso 1 1 calc R . .
C87A C -0.2661(8) 0.2585(10) 1.0322(7) 0.141(4) Uani 1 1 d DU . .
H87A H -0.3070 0.2643 1.0176 0.169 Uiso 1 1 calc R . .
H87B H -0.2481 0.3005 1.0380 0.169 Uiso 1 1 calc R . .
C88A C -0.2669(8) 0.2224(11) 1.0896(7) 0.149(4) Uani 1 1 d DU . .
H88A H -0.2699 0.1766 1.0825 0.179 Uiso 1 1 calc R . .
H88B H -0.2301 0.2307 1.1117 0.179 Uiso 1 1 calc R . .
C89A C -0.3212(8) 0.2456(11) 1.1229(7) 0.153(4) Uani 1 1 d DU . .
H89A H -0.3574 0.2411 1.0989 0.184 Uiso 1 1 calc R . .
H89B H -0.3164 0.2906 1.1328 0.184 Uiso 1 1 calc R . .
C90A C -0.3273(11) 0.2064(11) 1.1780(9) 0.159(4) Uani 1 1 d DU . .
H90A H -0.2877 0.1975 1.1948 0.191 Uiso 1 1 calc R . .
H90B H -0.3471 0.1659 1.1694 0.191 Uiso 1 1 calc R . .
C91A C -0.3647(10) 0.2450(12) 1.2203(8) 0.162(5) Uani 1 1 d DU . .
H91A H -0.3446 0.2465 1.2582 0.195 Uiso 1 1 calc R . .
H91B H -0.3693 0.2886 1.2061 0.195 Uiso 1 1 calc R . .
C92A C -0.4257(9) 0.2137(15) 1.2258(14) 0.167(6) Uani 1 1 d DU . .
H92A H -0.4448 0.2109 1.1879 0.251 Uiso 1 1 d R . .
H92B H -0.4505 0.2388 1.2513 0.251 Uiso 1 1 d R . .
H92C H -0.4208 0.1714 1.2417 0.251 Uiso 1 1 d R . .
C93A C 0.0818(5) 0.1663(6) 0.6027(5) 0.026(3) Uani 1 1 d DU . .
H93C H 0.0827 0.2128 0.6051 0.032 Uiso 0.50 1 calc PR C 1
H93D H 0.1092 0.1543 0.5717 0.032 Uiso 0.50 1 calc PR C 1
H93E H 0.0811 0.2128 0.6044 0.032 Uiso 0.50 1 calc PR C 2
H93F H 0.1079 0.1541 0.5708 0.032 Uiso 0.50 1 calc PR C 2
C94A C 0.0190(15) 0.148(2) 0.582(3) 0.207(11) Uani 0.50 1 d PDU D 1
H94A H -0.0058 0.1368 0.6157 0.248 Uiso 0.50 1 calc PR D 1
H94B H 0.0208 0.1112 0.5564 0.248 Uiso 0.50 1 calc PR D 1
C95A C -0.008(2) 0.2050(19) 0.551(3) 0.209(11) Uani 0.50 1 d PDU D 1
H95A H -0.0295 0.2319 0.5778 0.251 Uiso 0.50 1 calc PR D 1
H95B H 0.0244 0.2304 0.5335 0.251 Uiso 0.50 1 calc PR D 1
C96A C -0.0500(13) 0.1811(18) 0.5033(11) 0.211(11) Uani 0.50 1 d PDU D 1
H96A H -0.0799 0.1525 0.5199 0.254 Uiso 0.50 1 calc PR D 1
H96B H -0.0276 0.1578 0.4739 0.254 Uiso 0.50 1 calc PR D 1
C97A C -0.0808(13) 0.239(2) 0.4761(8) 0.214(11) Uani 0.50 1 d PDU D 1
H97A H -0.1065 0.2595 0.5046 0.256 Uiso 0.50 1 calc PR D 1
H97B H -0.0507 0.2695 0.4635 0.256 Uiso 0.50 1 calc PR D 1
C98A C -0.1182(11) 0.217(3) 0.4245(12) 0.215(11) Uani 0.50 1 d PDU D 1
H98A H -0.1510 0.2466 0.4172 0.258 Uiso 0.50 1 calc PR D 1
H98B H -0.1355 0.1748 0.4324 0.258 Uiso 0.50 1 calc PR D 1
C99A C -0.0778(16) 0.2131(11) 0.3717(9) 0.217(11) Uani 0.50 1 d PDU D 1
H99A H -0.0381 0.2300 0.3815 0.261 Uiso 0.50 1 calc PR D 1
H99B H -0.0732 0.1688 0.3596 0.261 Uiso 0.50 1 calc PR D 1
C100 C -0.1056(18) 0.2517(14) 0.3225(9) 0.218(11) Uani 0.50 1 d PDU D 1
H10A H -0.1466 0.2638 0.3324 0.262 Uiso 0.50 1 calc PR D 1
H10B H -0.0824 0.2906 0.3164 0.262 Uiso 0.50 1 calc PR D 1
C101 C -0.106(2) 0.2120(17) 0.2673(8) 0.219(11) Uani 0.50 1 d PDU D 1
H10C H -0.1429 0.2203 0.2451 0.263 Uiso 0.50 1 calc PR D 1
H10D H -0.1051 0.1667 0.2772 0.263 Uiso 0.50 1 calc PR D 1
C102 C -0.0518(16) 0.229(3) 0.2311(15) 0.219(11) Uani 0.50 1 d PDU D 1
H1OE H -0.0227 0.1941 0.2321 0.263 Uiso 0.50 1 calc PR D 1
H1OF H -0.0324 0.2671 0.2467 0.263 Uiso 0.50 1 calc PR D 1
C103 C -0.073(2) 0.241(3) 0.1690(11) 0.219(11) Uani 0.50 1 d PDU D 1
H1OG H -0.0839 0.2004 0.1505 0.263 Uiso 0.50 1 calc PR D 1
H1OH H -0.0404 0.2600 0.1466 0.263 Uiso 0.50 1 calc PR D 1
C104 C -0.127(2) 0.2852(19) 0.1703(17) 0.222(12) Uani 0.50 1 d PDU D 1
H10E H -0.1643 0.2624 0.1675 0.267 Uiso 0.50 1 d PR D 1
H10F H -0.1240 0.3155 0.1389 0.267 Uiso 0.50 1 d PR D 1
H10G H -0.1245 0.3075 0.2071 0.267 Uiso 0.50 1 d PR D 1
C94' C 0.0187(6) 0.1429(9) 0.5891(7) 0.053(5) Uani 0.50 1 d PDU D 2
H94C H 0.0183 0.0964 0.5885 0.063 Uiso 0.50 1 calc PR D 2
H94D H -0.0086 0.1572 0.6195 0.063 Uiso 0.50 1 calc PR D 2
C95' C -0.0028(10) 0.1681(10) 0.5308(7) 0.062(5) Uani 0.50 1 d PDU D 2
H95C H 0.0299 0.1662 0.5030 0.074 Uiso 0.50 1 calc PR D 2
H95D H -0.0357 0.1415 0.5162 0.074 Uiso 0.50 1 calc PR D 2
C96' C -0.0243(14) 0.2362(9) 0.5369(9) 0.074(4) Uani 0.50 1 d PDU D 2
H96C H 0.0103 0.2649 0.5383 0.089 Uiso 0.50 1 calc PR D 2
H96D H -0.0464 0.2410 0.5730 0.089 Uiso 0.50 1 calc PR D 2
C97' C -0.0647(12) 0.2538(14) 0.4857(7) 0.085(4) Uani 0.50 1 d PDU D 2
H97C H -0.1058 0.2402 0.4934 0.102 Uiso 0.50 1 calc PR D 2
H97D H -0.0648 0.3000 0.4805 0.102 Uiso 0.50 1 calc PR D 2
C98' C -0.0423(11) 0.2217(11) 0.4311(7) 0.095(5) Uani 0.50 1 d PDU D 2
H98C H -0.0545 0.1770 0.4308 0.114 Uiso 0.50 1 calc PR D 2
H98D H 0.0015 0.2235 0.4301 0.114 Uiso 0.50 1 calc PR D 2
C99' C -0.0684(13) 0.2555(18) 0.3781(7) 0.101(5) Uani 0.50 1 d PDU D 2
H99C H -0.1023 0.2306 0.3633 0.121 Uiso 0.50 1 calc PR D 2
H99D H -0.0838 0.2969 0.3901 0.121 Uiso 0.50 1 calc PR D 2
C10' C -0.0275(19) 0.2648(15) 0.3326(9) 0.105(5) Uani 0.50 1 d PDU D 2
H10H H 0.0117 0.2729 0.3506 0.126 Uiso 0.50 1 calc PR D 2
H10I H -0.0394 0.3040 0.3128 0.126 Uiso 0.50 1 calc PR D 2
C11' C -0.019(2) 0.2178(17) 0.2889(11) 0.108(5) Uani 0.50 1 d PDU D 2
H11A H -0.0507 0.1863 0.2912 0.130 Uiso 0.50 1 calc PR D 2
H11B H 0.0194 0.1959 0.2966 0.130 Uiso 0.50 1 calc PR D 2
C12' C -0.018(2) 0.2453(19) 0.2275(9) 0.110(5) Uani 0.50 1 d PDU D 2
H12A H -0.0569 0.2648 0.2205 0.132 Uiso 0.50 1 calc PR D 2
H12B H 0.0117 0.2800 0.2279 0.132 Uiso 0.50 1 calc PR D 2
C13' C -0.0061(18) 0.2108(18) 0.1829(10) 0.112(6) Uani 0.50 1 d PDU D 2
H13H H -0.0350 0.1761 0.1867 0.135 Uiso 0.50 1 calc PR D 2
H13C H 0.0326 0.1919 0.1935 0.135 Uiso 0.50 1 calc PR D 2
C14' C -0.0018(17) 0.217(2) 0.1249(10) 0.115(7) Uani 0.50 1 d PDU D 2
H14H H 0.0082 0.1758 0.1081 0.173 Uiso 0.50 1 d PR D 2
H14C H 0.0290 0.2473 0.1154 0.173 Uiso 0.50 1 d PR D 2
H14D H -0.0400 0.2310 0.1094 0.173 Uiso 0.50 1 d PR D 2
C105 C 0.3812(7) 0.1595(7) 0.6934(5) 0.052(3) Uani 1 1 d DU . .
H10J H 0.3771 0.2058 0.6905 0.063 Uiso 1 1 calc R . .
H10K H 0.4154 0.1508 0.7191 0.063 Uiso 1 1 calc R . .
C106 C 0.3959(5) 0.1340(6) 0.6336(5) 0.060(3) Uani 1 1 d DU . .
H10L H 0.4109 0.0904 0.6371 0.072 Uiso 1 1 calc R . .
H10M H 0.3594 0.1331 0.6097 0.072 Uiso 1 1 calc R . .
C107 C 0.4425(4) 0.1747(8) 0.6043(5) 0.070(3) Uani 1 1 d DU . .
H10N H 0.4279 0.2186 0.6019 0.083 Uiso 1 1 calc R . .
H10O H 0.4485 0.1593 0.5648 0.083 Uiso 1 1 calc R . .
C108 C 0.5019(5) 0.1738(9) 0.6367(6) 0.083(3) Uani 1 1 d DU . .
H10P H 0.5125 0.1300 0.6468 0.099 Uiso 1 1 calc R . .
H10Q H 0.4985 0.1982 0.6727 0.099 Uiso 1 1 calc R . .
C109 C 0.5507(5) 0.2027(11) 0.5990(6) 0.096(3) Uani 1 1 d DU . .
H10R H 0.5592 0.1744 0.5663 0.115 Uiso 1 1 calc R . .
H10S H 0.5373 0.2437 0.5835 0.115 Uiso 1 1 calc R . .
C110 C 0.6068(5) 0.2115(11) 0.6361(6) 0.107(3) Uani 1 1 d DU . .
H11C H 0.6176 0.1710 0.6542 0.129 Uiso 1 1 calc R . .
H11D H 0.5986 0.2422 0.6670 0.129 Uiso 1 1 calc R . .
C111 C 0.6587(6) 0.2352(12) 0.5998(6) 0.119(3) Uani 1 1 d DU . .
H11E H 0.6452 0.2692 0.5737 0.143 Uiso 1 1 calc R . .
H11F H 0.6748 0.2005 0.5763 0.143 Uiso 1 1 calc R . .
C112 C 0.7068(6) 0.2602(11) 0.6414(7) 0.130(4) Uani 1 1 d DU . .
H11G H 0.6880 0.2926 0.6657 0.156 Uiso 1 1 calc R . .
H11H H 0.7183 0.2250 0.6670 0.156 Uiso 1 1 calc R . .
C113 C 0.7576(6) 0.2855(8) 0.6205(9) 0.139(4) Uani 1 1 d DU . .
H11I H 0.7858 0.2906 0.6530 0.167 Uiso 1 1 calc R . .
H11J H 0.7482 0.3281 0.6061 0.167 Uiso 1 1 calc R . .
C114 C 0.7899(8) 0.2499(11) 0.5727(6) 0.148(4) Uani 1 1 d DU . .
H11K H 0.8201 0.2774 0.5551 0.178 Uiso 1 1 calc R . .
H11L H 0.7613 0.2370 0.5425 0.178 Uiso 1 1 calc R . .
C115 C 0.8197(10) 0.1915(9) 0.5991(9) 0.156(5) Uani 1 1 d DU . .
H11M H 0.8470 0.1724 0.5711 0.187 Uiso 1 1 calc R . .
H11N H 0.7893 0.1599 0.6091 0.187 Uiso 1 1 calc R . .
C116 C 0.8545(9) 0.2110(12) 0.6535(8) 0.169(6) Uani 1 1 d DU . .
H11O H 0.8868 0.1811 0.6604 0.253 Uiso 1 1 d R . .
H11P H 0.8279 0.2111 0.6863 0.253 Uiso 1 1 d R . .
H11Q H 0.8710 0.2532 0.6482 0.253 Uiso 1 1 d R . .
C1B C 0.6471(7) 0.4647(7) 0.5035(6) 0.035(4) Uani 1 1 d . . .
C2B C 0.7015(7) 0.4454(7) 0.4705(6) 0.036(4) Uani 1 1 d . . .
C3B C 0.7460(7) 0.4032(7) 0.4808(7) 0.043(4) Uani 1 1 d U . .
H3B H 0.7495 0.3769 0.5136 0.052 Uiso 1 1 calc R . .
C4B C 0.7859(7) 0.4053(8) 0.4347(7) 0.048(4) Uani 1 1 d . . .
H4B H 0.8209 0.3808 0.4313 0.058 Uiso 1 1 calc R . .
C5B C 0.7658(6) 0.4483(6) 0.3963(6) 0.026(3) Uani 1 1 d . . .
C6B C 0.7942(6) 0.4736(6) 0.3416(6) 0.028(4) Uani 1 1 d . . .
C7B C 0.7593(6) 0.4470(7) 0.2913(6) 0.031(4) Uani 1 1 d . . .
C8B C 0.7730(7) 0.4012(7) 0.2516(7) 0.047(4) Uani 1 1 d . . .
H8B H 0.8091 0.3783 0.2506 0.056 Uiso 1 1 calc R . .
C9B C 0.7260(7) 0.3939(7) 0.2133(6) 0.035(4) Uani 1 1 d . . .
H9B H 0.7243 0.3651 0.1822 0.042 Uiso 1 1 calc R . .
C10B C 0.6825(6) 0.4359(6) 0.2283(6) 0.025(4) Uani 1 1 d . . .
C11B C 0.6236(6) 0.4532(7) 0.1999(6) 0.031(4) Uani 1 1 d . . .
C12B C 0.5736(6) 0.4296(7) 0.2350(6) 0.032(4) Uani 1 1 d . . .
C13B C 0.5362(6) 0.3779(6) 0.2258(6) 0.027(3) Uani 1 1 d U . .
H13B H 0.5383 0.3490 0.1949 0.033 Uiso 1 1 calc R . .
C14B C 0.4944(7) 0.3763(6) 0.2711(6) 0.034(4) Uani 1 1 d . . .
H14B H 0.4629 0.3471 0.2751 0.040 Uiso 1 1 calc R . .
C15B C 0.5080(6) 0.4247(7) 0.3079(6) 0.030(4) Uani 1 1 d . . .
C16B C 0.4785(6) 0.4448(6) 0.3624(5) 0.028(4) Uani 1 1 d . . .
C17B C 0.5174(6) 0.4260(6) 0.4129(6) 0.029(4) Uani 1 1 d U . .
C18B C 0.5108(6) 0.3799(7) 0.4523(6) 0.034(4) Uani 1 1 d . . .
H18B H 0.4802 0.3494 0.4538 0.040 Uiso 1 1 calc R . .
C19B C 0.5589(7) 0.3867(7) 0.4906(6) 0.040(4) Uani 1 1 d . . .
H19B H 0.5652 0.3608 0.5233 0.048 Uiso 1 1 calc R . .
C20B C 0.5952(7) 0.4346(8) 0.4752(7) 0.040(4) Uani 1 1 d . . .
C21B C 0.6400(7) 0.5367(6) 0.5093(5) 0.028(3) Uani 1 1 d U . .
C22B C 0.5871(6) 0.5642(6) 0.5063(5) 0.024(3) Uani 1 1 d . . .
H22B H 0.5530 0.5392 0.4988 0.028 Uiso 1 1 calc R . .
C23B C 0.5804(7) 0.6284(7) 0.5137(6) 0.031(4) Uani 1 1 d . . .
C24B C 0.6256(7) 0.6662(7) 0.5263(6) 0.031(4) Uani 1 1 d . . .
H24B H 0.6202 0.7097 0.5338 0.037 Uiso 1 1 calc R . .
C25B C 0.6803(6) 0.6385(8) 0.5278(5) 0.032(4) Uani 1 1 d . . .
C26B C 0.6892(7) 0.5745(8) 0.5200(6) 0.035(4) Uani 1 1 d . . .
H26B H 0.7279 0.5570 0.5219 0.042 Uiso 1 1 calc R . .
C27B C 0.7837(7) 0.6618(6) 0.5429(6) 0.031(4) Uani 1 1 d . . .
C28B C 0.8126(8) 0.6483(6) 0.5936(6) 0.039(4) Uani 1 1 d . . .
H28B H 0.7922 0.6491 0.6290 0.047 Uiso 1 1 calc R . .
C29B C 0.8738(7) 0.6330(6) 0.5916(6) 0.029(4) Uani 1 1 d . . .
C30B C 0.9031(7) 0.6340(6) 0.5405(8) 0.039(4) Uani 1 1 d . . .
C31B C 0.8734(6) 0.6450(7) 0.4882(6) 0.032(4) Uani 1 1 d . . .
H31B H 0.8934 0.6416 0.4526 0.038 Uiso 1 1 calc R . .
C32B C 0.8142(7) 0.6608(7) 0.4905(6) 0.034(4) Uani 1 1 d . . .
C33B C 0.7919(6) 0.6436(8) 0.3933(6) 0.039(4) Uani 1 1 d . . .
C34B C 0.7904(6) 0.5786(6) 0.3917(6) 0.033(4) Uani 1 1 d U . .
H34B H 0.7865 0.5562 0.4267 0.040 Uiso 1 1 calc R . .
C35B C 0.7943(6) 0.5451(6) 0.3413(6) 0.029(4) Uani 1 1 d . . .
C36B C 0.8019(6) 0.5783(7) 0.2912(6) 0.030(4) Uani 1 1 d . . .
H36B H 0.8046 0.5562 0.2560 0.036 Uiso 1 1 calc R . .
C37B C 0.8058(6) 0.6452(9) 0.2913(7) 0.047(5) Uani 1 1 d . . .
C38B C 0.8006(6) 0.6785(7) 0.3423(7) 0.033(4) Uani 1 1 d . . .
H38B H 0.8028 0.7231 0.3430 0.040 Uiso 1 1 calc R . .
C39B C 0.8189(6) 0.6594(6) 0.1935(6) 0.023(3) Uani 1 1 d . . .
C40B C 0.7645(8) 0.6476(7) 0.1646(6) 0.039(4) Uani 1 1 d . . .
C41B C 0.7649(7) 0.6259(6) 0.1073(6) 0.037(4) Uani 1 1 d . . .
H41B H 0.7283 0.6194 0.0877 0.044 Uiso 1 1 calc R . .
C42B C 0.8165(7) 0.6142(7) 0.0795(7) 0.039(4) Uani 1 1 d . . .
C43B C 0.8701(7) 0.6249(7) 0.1096(7) 0.036(4) Uani 1 1 d . . .
C44B C 0.8721(7) 0.6485(7) 0.1655(7) 0.043(4) Uani 1 1 d . . .
H44B H 0.9090 0.6569 0.1840 0.052 Uiso 1 1 calc R . .
C45B C 0.6654(6) 0.6254(6) 0.1863(5) 0.020(3) Uani 1 1 d U . .
C46B C 0.6681(6) 0.5613(6) 0.1914(5) 0.028(4) Uani 1 1 d . . .
H46B H 0.7059 0.5419 0.1951 0.034 Uiso 1 1 calc R . .
C47B C 0.6178(6) 0.5235(6) 0.1915(6) 0.027(3) Uani 1 1 d . . .
C48B C 0.5635(6) 0.5536(7) 0.1823(6) 0.030(4) Uani 1 1 d . . .
H48B H 0.5285 0.5289 0.1807 0.037 Uiso 1 1 calc R . .
C49B C 0.5589(7) 0.6177(7) 0.1756(6) 0.031(4) Uani 1 1 d . . .
C50B C 0.6133(7) 0.6561(7) 0.1772(6) 0.037(4) Uani 1 1 d . . .
H50B H 0.6120 0.7004 0.1720 0.044 Uiso 1 1 calc R . .
C51B C 0.4559(6) 0.6192(6) 0.1672(6) 0.023(3) Uani 1 1 d U . .
C52B C 0.4344(6) 0.5911(6) 0.1179(6) 0.030(4) Uani 1 1 d . . .
H52B H 0.4572 0.5921 0.0839 0.036 Uiso 1 1 calc R . .
C53B C 0.3810(6) 0.5623(6) 0.1177(6) 0.026(3) Uani 1 1 d U . .
C54B C 0.3487(6) 0.5585(6) 0.1671(6) 0.025(3) Uani 1 1 d U . .
C55B C 0.3688(7) 0.5892(7) 0.2158(6) 0.039(4) Uani 1 1 d . . .
H55B H 0.3451 0.5897 0.2492 0.047 Uiso 1 1 calc R . .
C56B C 0.4233(6) 0.6192(6) 0.2163(6) 0.028(3) Uani 1 1 d U . .
C57B C 0.4453(6) 0.6121(7) 0.3139(6) 0.027(3) Uani 1 1 d U . .
C58B C 0.4629(5) 0.5509(6) 0.3148(5) 0.024(3) Uani 1 1 d U . .
H58B H 0.4746 0.5319 0.2799 0.029 Uiso 1 1 calc R . .
C59B C 0.4645(6) 0.5156(7) 0.3639(6) 0.028(4) Uani 1 1 d . . .
C60B C 0.4484(6) 0.5472(7) 0.4148(6) 0.031(4) Uani 1 1 d . . .
H60B H 0.4496 0.5247 0.4499 0.038 Uiso 1 1 calc R . .
C61B C 0.4318(6) 0.6067(8) 0.4154(7) 0.036(4) Uani 1 1 d . . .
C62B C 0.4305(6) 0.6430(6) 0.3651(7) 0.034(4) Uani 1 1 d . . .
H62B H 0.4202 0.6863 0.3657 0.041 Uiso 1 1 calc R . .
C63B C 0.4256(6) 0.6180(6) 0.5168(6) 0.025(3) Uani 1 1 d U . .
C64B C 0.3823(7) 0.5880(7) 0.5498(8) 0.046(4) Uani 1 1 d . . .
H64B H 0.3446 0.5780 0.5337 0.055 Uiso 1 1 calc R . .
C65B C 0.3952(8) 0.5734(7) 0.6056(8) 0.044(4) Uani 1 1 d . . .
C66B C 0.4496(7) 0.5907(8) 0.6297(7) 0.042(4) Uani 1 1 d . . .
C67B C 0.4878(8) 0.6128(8) 0.5957(7) 0.054(5) Uani 1 1 d . . .
H67B H 0.5268 0.6187 0.6105 0.065 Uiso 1 1 calc R . .
C68B C 0.4781(6) 0.6290(6) 0.5402(6) 0.026(3) Uani 1 1 d U . .
C69B C 0.6537(5) 0.4361(6) 0.5663(5) 0.037(3) Uani 1 1 d DU . .
H69A H 0.6520 0.3896 0.5635 0.045 Uiso 1 1 calc R . .
H69B H 0.6933 0.4474 0.5818 0.045 Uiso 1 1 calc R . .
C70B C 0.6066(6) 0.4580(5) 0.6091(5) 0.040(2) Uani 1 1 d DU . .
H70E H 0.5685 0.4652 0.5887 0.048 Uiso 1 1 calc R . .
H70F H 0.6191 0.4980 0.6271 0.048 Uiso 1 1 calc R . .
C71B C 0.5986(6) 0.4072(5) 0.6555(5) 0.044(2) Uani 1 1 d DU . .
H71E H 0.5868 0.3671 0.6371 0.053 Uiso 1 1 calc R . .
H71F H 0.6367 0.4005 0.6760 0.053 Uiso 1 1 calc R . .
C72B C 0.5510(6) 0.4272(5) 0.6984(5) 0.048(2) Uani 1 1 d DU . .
H72E H 0.5144 0.4394 0.6774 0.057 Uiso 1 1 calc R . .
H72F H 0.5651 0.4642 0.7204 0.057 Uiso 1 1 calc R . .
C73B C 0.5374(6) 0.3728(5) 0.7397(5) 0.051(2) Uani 1 1 d DU . .
H73E H 0.5217 0.3365 0.7178 0.061 Uiso 1 1 calc R . .
H73F H 0.5744 0.3594 0.7593 0.061 Uiso 1 1 calc R . .
C74B C 0.4919(6) 0.3934(5) 0.7845(5) 0.059(2) Uani 1 1 d DU . .
H74E H 0.5091 0.4271 0.8087 0.071 Uiso 1 1 calc R . .
H74F H 0.4563 0.4105 0.7648 0.071 Uiso 1 1 calc R . .
C75B C 0.4738(5) 0.3379(6) 0.8225(5) 0.068(3) Uani 1 1 d DU . .
H75E H 0.4647 0.3009 0.7981 0.082 Uiso 1 1 calc R . .
H75F H 0.4377 0.3489 0.8439 0.082 Uiso 1 1 calc R . .
C76B C 0.5241(6) 0.3213(7) 0.8649(6) 0.076(3) Uani 1 1 d DU . .
H76E H 0.5338 0.3583 0.8890 0.091 Uiso 1 1 calc R . .
H76F H 0.5600 0.3089 0.8437 0.091 Uiso 1 1 calc R . .
C77B C 0.5031(6) 0.2666(8) 0.9027(7) 0.087(3) Uani 1 1 d DU . .
H77E H 0.4679 0.2796 0.9248 0.105 Uiso 1 1 calc R . .
H77F H 0.4918 0.2303 0.8784 0.105 Uiso 1 1 calc R . .
C78B C 0.5536(7) 0.2476(8) 0.9440(7) 0.101(3) Uani 1 1 d DU . .
H78E H 0.5588 0.2798 0.9743 0.121 Uiso 1 1 calc R . .
H78F H 0.5913 0.2437 0.9229 0.121 Uiso 1 1 calc R . .
C79B C 0.5365(8) 0.1839(6) 0.9707(6) 0.114(4) Uani 1 1 d DU . .
H79E H 0.4957 0.1722 0.9587 0.136 Uiso 1 1 calc R . .
H79F H 0.5639 0.1506 0.9576 0.136 Uiso 1 1 calc R . .
C80B C 0.5400(11) 0.1900(11) 1.0361(6) 0.129(5) Uani 1 1 d DU . .
H80L H 0.5701 0.2214 1.0465 0.194 Uiso 1 1 d R . .
H80M H 0.5509 0.1493 1.0530 0.194 Uiso 1 1 d R . .
H80N H 0.5015 0.2033 1.0508 0.194 Uiso 1 1 d R . .
C81B C 0.8599(5) 0.4502(7) 0.3374(6) 0.056(3) Uani 1 1 d DU . .
H81C H 0.8602 0.4041 0.3429 0.068 Uiso 1 1 calc R . .
H81D H 0.8739 0.4586 0.2981 0.068 Uiso 1 1 calc R . .
C82B C 0.9045(5) 0.4793(7) 0.3799(7) 0.068(3) Uani 1 1 d DU . .
H82C H 0.8881 0.4777 0.4190 0.081 Uiso 1 1 calc R . .
H82D H 0.9112 0.5240 0.3698 0.081 Uiso 1 1 calc R . .
C83B C 0.9639(5) 0.4437(8) 0.3788(8) 0.084(3) Uani 1 1 d DU . .
H83C H 0.9581 0.3998 0.3915 0.100 Uiso 1 1 calc R . .
H83D H 0.9795 0.4430 0.3392 0.100 Uiso 1 1 calc R . .
C84B C 1.0081(6) 0.4773(7) 0.4190(8) 0.104(3) Uani 1 1 d DU . .
H84C H 1.0202 0.5177 0.4015 0.124 Uiso 1 1 calc R . .
H84D H 0.9886 0.4867 0.4558 0.124 Uiso 1 1 calc R . .
C85B C 1.0634(6) 0.4370(10) 0.4305(7) 0.121(3) Uani 1 1 d DU . .
H85C H 1.0988 0.4644 0.4336 0.145 Uiso 1 1 calc R . .
H85D H 1.0694 0.4075 0.3982 0.145 Uiso 1 1 calc R . .
C86B C 1.0557(8) 0.3999(11) 0.4863(9) 0.139(4) Uani 1 1 d DU . .
H86C H 1.0353 0.4264 0.5149 0.167 Uiso 1 1 calc R . .
H86D H 1.0310 0.3623 0.4789 0.167 Uiso 1 1 calc R . .
C87B C 1.1164(9) 0.3797(9) 0.5102(8) 0.151(4) Uani 1 1 d DU . .
H87C H 1.1112 0.3576 0.5472 0.182 Uiso 1 1 calc R . .
H87D H 1.1413 0.4173 0.5172 0.182 Uiso 1 1 calc R . .
C88B C 1.1473(10) 0.3360(8) 0.4676(11) 0.164(4) Uani 1 1 d DU . .
H88C H 1.1903 0.3340 0.4766 0.197 Uiso 1 1 calc R . .
H88D H 1.1423 0.3524 0.4282 0.197 Uiso 1 1 calc R . .
C89B C 1.1200(10) 0.2700(10) 0.4719(12) 0.176(5) Uani 1 1 d DU . .
H89C H 1.0799 0.2698 0.4542 0.211 Uiso 1 1 calc R . .
H89D H 1.1163 0.2577 0.5127 0.211 Uiso 1 1 calc R . .
C90B C 1.1603(12) 0.2233(10) 0.4406(12) 0.182(5) Uani 1 1 d DU . .
H90C H 1.2017 0.2384 0.4439 0.219 Uiso 1 1 calc R . .
H90D H 1.1582 0.1822 0.4604 0.219 Uiso 1 1 calc R . .
C91B C 1.1469(16) 0.2137(16) 0.3817(10) 0.186(5) Uani 1 1 d DU . .
H91C H 1.1751 0.2376 0.3580 0.223 Uiso 1 1 calc R . .
H91D H 1.1064 0.2294 0.3731 0.223 Uiso 1 1 calc R . .
C92B C 1.1509(17) 0.1395(15) 0.3662(14) 0.194(7) Uani 1 1 d DU . .
H92D H 1.1898 0.1229 0.3776 0.233 Uiso 1 1 d R . .
H92E H 1.1454 0.1347 0.3247 0.233 Uiso 1 1 d R . .
H92F H 1.1198 0.1163 0.3862 0.233 Uiso 1 1 d R . .
C93B C 0.6181(6) 0.4215(7) 0.1386(4) 0.043(3) Uani 1 1 d DU . .
H93A H 0.6235 0.3756 0.1432 0.051 Uiso 1 1 calc R . .
H93B H 0.5773 0.4286 0.1238 0.051 Uiso 1 1 calc R . .
C94B C 0.6620(6) 0.4449(7) 0.0932(4) 0.044(2) Uani 1 1 d DU . .
H94E H 0.6576 0.4909 0.0879 0.053 Uiso 1 1 calc R . .
H94F H 0.7032 0.4362 0.1060 0.053 Uiso 1 1 calc R . .
C95B C 0.6489(6) 0.4107(7) 0.0364(4) 0.046(2) Uani 1 1 d DU . .
H95E H 0.6529 0.3648 0.0422 0.055 Uiso 1 1 calc R . .
H95F H 0.6076 0.4195 0.0241 0.055 Uiso 1 1 calc R . .
C96B C 0.6916(6) 0.4320(7) -0.0104(4) 0.052(2) Uani 1 1 d DU . .
H96E H 0.7327 0.4211 0.0009 0.063 Uiso 1 1 calc R . .
H96F H 0.6892 0.4782 -0.0149 0.063 Uiso 1 1 calc R . .
C97B C 0.6759(6) 0.4001(7) -0.0677(4) 0.059(2) Uani 1 1 d DU . .
H97E H 0.6785 0.3538 -0.0633 0.071 Uiso 1 1 calc R . .
H97F H 0.6347 0.4108 -0.0790 0.071 Uiso 1 1 calc R . .
C98B C 0.7186(6) 0.4218(7) -0.1144(4) 0.070(3) Uani 1 1 d DU . .
H98E H 0.7203 0.4683 -0.1147 0.084 Uiso 1 1 calc R . .
H98F H 0.7589 0.4058 -0.1056 0.084 Uiso 1 1 calc R . .
C99B C 0.6989(7) 0.3982(5) -0.1736(4) 0.077(3) Uani 1 1 d DU . .
H99L H 0.6573 0.4111 -0.1808 0.093 Uiso 1 1 calc R . .
H99M H 0.7238 0.4182 -0.2032 0.093 Uiso 1 1 calc R . .
C200 C 0.7038(6) 0.3267(5) -0.1789(8) 0.083(3) Uani 1 1 d DU . .
H20A H 0.6859 0.3131 -0.2158 0.100 Uiso 1 1 calc R . .
H20B H 0.6815 0.3066 -0.1476 0.100 Uiso 1 1 calc R . .
C201 C 0.7688(6) 0.3057(6) -0.1760(9) 0.091(3) Uani 1 1 d DU . .
H20C H 0.7851 0.3136 -0.1371 0.109 Uiso 1 1 calc R . .
H20D H 0.7923 0.3302 -0.2038 0.109 Uiso 1 1 calc R . .
C202 C 0.7730(6) 0.2352(6) -0.1902(10) 0.098(3) Uani 1 1 d DU . .
H20E H 0.7551 0.2101 -0.1591 0.118 Uiso 1 1 calc R . .
H20F H 0.7510 0.2261 -0.2262 0.118 Uiso 1 1 calc R . .
C203 C 0.8386(6) 0.2171(7) -0.1968(9) 0.106(4) Uani 1 1 d DU . .
H20G H 0.8615 0.2312 -0.1627 0.127 Uiso 1 1 calc R . .
H20H H 0.8550 0.2381 -0.2310 0.127 Uiso 1 1 calc R . .
C204 C 0.8439(9) 0.1453(7) -0.2033(11) 0.116(5) Uani 1 1 d DU . .
H20I H 0.8215 0.1317 -0.2373 0.174 Uiso 1 1 d R . .
H20J H 0.8280 0.1246 -0.1692 0.174 Uiso 1 1 d R . .
H20K H 0.8857 0.1339 -0.2076 0.174 Uiso 1 1 d R . .
C205 C 0.4165(4) 0.4125(7) 0.3694(6) 0.042(3) Uani 1 1 d DU . .
H20L H 0.4220 0.3665 0.3661 0.050 Uiso 1 1 calc R . .
H20M H 0.4024 0.4212 0.4087 0.050 Uiso 1 1 calc R . .
C206 C 0.3673(4) 0.4323(7) 0.3268(5) 0.047(2) Uani 1 1 d DU . .
H20N H 0.3616 0.4784 0.3287 0.056 Uiso 1 1 calc R . .
H20O H 0.3793 0.4214 0.2873 0.056 Uiso 1 1 calc R . .
C207 C 0.3091(4) 0.3988(7) 0.3411(6) 0.055(2) Uani 1 1 d DU . .
H20P H 0.2964 0.4109 0.3801 0.066 Uiso 1 1 calc R . .
H20Q H 0.3152 0.3527 0.3405 0.066 Uiso 1 1 calc R . .
C208 C 0.2604(4) 0.4167(8) 0.2974(6) 0.062(2) Uani 1 1 d DU . .
H20R H 0.2574 0.4630 0.2947 0.074 Uiso 1 1 calc R . .
H20S H 0.2708 0.4002 0.2592 0.074 Uiso 1 1 calc R . .
C209 C 0.2006(4) 0.3894(8) 0.3158(5) 0.071(3) Uani 1 1 d DU . .
H20T H 0.2050 0.3437 0.3226 0.086 Uiso 1 1 calc R . .
H20U H 0.1885 0.4092 0.3522 0.086 Uiso 1 1 calc R . .
C210 C 0.1521(5) 0.4002(6) 0.2704(6) 0.080(3) Uani 1 1 d DU . .
H21A H 0.1502 0.4456 0.2610 0.096 Uiso 1 1 calc R . .
H21B H 0.1133 0.3877 0.2863 0.096 Uiso 1 1 calc R . .
C211 C 0.1634(9) 0.3628(6) 0.2154(5) 0.088(3) Uani 1 1 d DU . .
H21C H 0.2012 0.3767 0.1984 0.106 Uiso 1 1 calc R . .
H21D H 0.1312 0.3713 0.1873 0.106 Uiso 1 1 calc R . .
C212 C 0.1663(10) 0.2919(6) 0.2276(8) 0.097(3) Uani 1 1 d DU . .
H21E H 0.1316 0.2790 0.2503 0.117 Uiso 1 1 calc R . .
H21F H 0.2026 0.2821 0.2501 0.117 Uiso 1 1 calc R . .
C213 C 0.1670(11) 0.2553(6) 0.1698(8) 0.106(3) Uani 1 1 d DU . .
H21G H 0.1305 0.2646 0.1474 0.127 Uiso 1 1 calc R . .
H21H H 0.2016 0.2683 0.1470 0.127 Uiso 1 1 calc R . .
C214 C 0.1705(10) 0.1845(6) 0.1829(6) 0.113(3) Uani 1 1 d DU . .
H21I H 0.2019 0.1767 0.2121 0.136 Uiso 1 1 calc R . .
H21J H 0.1323 0.1700 0.1988 0.136 Uiso 1 1 calc R . .
C215 C 0.1844(8) 0.1471(8) 0.1283(8) 0.117(4) Uani 1 1 d DU . .
H21K H 0.1974 0.1041 0.1386 0.140 Uiso 1 1 calc R . .
H21L H 0.2168 0.1679 0.1072 0.140 Uiso 1 1 calc R . .
C216 C 0.1284(10) 0.1440(12) 0.0903(8) 0.122(5) Uani 1 1 d DU . .
H21M H 0.1239 0.1835 0.0691 0.182 Uiso 1 1 calc R . .
H21N H 0.0936 0.1373 0.1144 0.182 Uiso 1 1 calc R . .
H21O H 0.1319 0.1090 0.0631 0.182 Uiso 1 1 calc R . .
N1A N 0.1562(5) 0.1264(5) 0.8893(4) 0.024(2) Uani 1 1 d U . .
H1A H 0.1621 0.0948 0.8657 0.029 Uiso 1 1 calc R . .
N2A N 0.0871(5) 0.1375(5) 0.7637(5) 0.027(3) Uani 1 1 d U . .
H2A H 0.1165 0.1119 0.7724 0.032 Uiso 1 1 calc R . .
N3A N 0.2146(5) 0.1347(5) 0.7005(5) 0.027(3) Uani 1 1 d . . .
H3N H 0.2057 0.1092 0.7288 0.032 Uiso 1 1 calc R . .
N4A N 0.2825(5) 0.1315(5) 0.8213(5) 0.030(3) Uani 1 1 d . . .
H4N H 0.2492 0.1131 0.8107 0.036 Uiso 1 1 calc R . .
N5A N 0.1029(6) -0.0043(10) 1.1846(7) 0.060(4) Uani 1 1 d . . .
N6A N -0.0086(6) 0.0123(6) 1.1176(6) 0.043(3) Uani 1 1 d U . .
N7A N -0.2235(6) 0.0150(9) 0.7097(6) 0.054(4) Uani 1 1 d . . .
N8A N -0.1567(7) 0.0214(7) 0.6039(6) 0.045(4) Uani 1 1 d . . .
N9A N 0.2595(7) 0.0006(11) 0.3956(7) 0.068(5) Uani 1 1 d . . .
N10A N 0.3707(7) 0.0087(8) 0.4647(7) 0.045(4) Uani 1 1 d . . .
N11A N 0.5766(8) 0.0089(13) 0.8741(8) 0.087(7) Uani 1 1 d . . .
N12A N 0.5135(8) -0.0061(8) 0.9787(7) 0.063(4) Uani 1 1 d . . .
N1B N 0.7141(5) 0.4720(5) 0.4176(5) 0.030(3) Uani 1 1 d . . .
H1B H 0.6919 0.5002 0.4001 0.035 Uiso 1 1 calc R . .
N2B N 0.7038(5) 0.4654(5) 0.2768(5) 0.034(3) Uani 1 1 d . . .
H2B H 0.6835 0.4934 0.2962 0.041 Uiso 1 1 calc R . .
N3B N 0.5572(5) 0.4553(5) 0.2867(5) 0.031(3) Uani 1 1 d . . .
H3B1 H 0.5754 0.4867 0.3038 0.037 Uiso 1 1 calc R . .
N4B N 0.5680(5) 0.4577(5) 0.4264(5) 0.032(3) Uani 1 1 d . . .
H4B1 H 0.5818 0.4894 0.4063 0.038 Uiso 1 1 calc R . .
N5B N 0.3523(10) 0.5322(9) 0.6399(8) 0.081(5) Uani 1 1 d . . .
N6B N 0.4631(8) 0.5877(8) 0.6927(7) 0.066(5) Uani 1 1 d . . .
N7B N 0.9000(6) 0.6154(7) 0.6451(7) 0.050(4) Uani 1 1 d . . .
N8B N 0.9669(7) 0.6265(7) 0.5374(8) 0.050(4) Uani 1 1 d . . .
N9B N 0.9274(7) 0.6097(7) 0.0856(6) 0.045(4) Uani 1 1 d . . .
N10B N 0.8158(7) 0.5968(7) 0.0215(6) 0.051(4) Uani 1 1 d . . .
N11B N 0.3621(6) 0.5282(6) 0.0657(5) 0.043(3) Uani 1 1 d . . .
N12B N 0.2927(6) 0.5234(7) 0.1722(5) 0.041(3) Uani 1 1 d . . .
O1A O 0.1956(5) -0.0789(4) 1.0144(4) 0.038(3) Uani 1 1 d . . .
O2A O 0.0933(4) -0.0696(4) 0.9539(5) 0.043(3) Uani 1 1 d . . .
O3A O -0.0501(4) -0.0660(4) 0.8060(4) 0.036(2) Uani 1 1 d . . .
O4A O 0.0125(4) -0.0609(4) 0.7078(4) 0.033(2) Uani 1 1 d . . .
O5A O 0.1591(4) -0.0663(4) 0.5658(4) 0.036(3) Uani 1 1 d . . .
O6A O 0.2614(4) -0.0653(4) 0.6272(4) 0.035(3) Uani 1 1 d . . .
O7A O 0.4052(5) -0.0793(4) 0.7740(5) 0.041(3) Uani 1 1 d . . .
O8A O 0.3427(4) -0.0807(4) 0.8721(4) 0.043(3) Uani 1 1 d . . .
O9A O 0.1202(6) -0.0456(8) 1.2174(5) 0.076(4) Uani 1 1 d . . .
O10A O 0.0866(7) 0.0496(8) 1.2009(5) 0.088(5) Uani 1 1 d . . .
O11A O -0.0181(5) -0.0037(6) 1.1677(5) 0.065(3) Uani 1 1 d . . .
O12A O -0.0425(5) 0.0441(6) 1.0895(5) 0.067(4) Uani 1 1 d . . .
O13A O -0.2591(6) -0.0276(8) 0.7253(7) 0.102(5) Uani 1 1 d . . .
O14A O -0.2390(6) 0.0672(7) 0.6953(6) 0.073(4) Uani 1 1 d . . .
O15A O -0.2077(6) 0.0045(6) 0.5951(5) 0.069(4) Uani 1 1 d . . .
O16A O -0.1255(6) 0.0457(6) 0.5695(5) 0.060(3) Uani 1 1 d . . .
O16C O 0.2950(5) 0.4645(7) 0.1715(5) 0.067(3) Uani 1 1 d . . .
O17C O 0.2499(6) 0.5514(7) 0.1820(5) 0.069(4) Uani 1 1 d . . .
O17A O 0.2387(8) -0.0382(11) 0.3628(7) 0.128(7) Uani 1 1 d . . .
O18A O 0.2801(10) 0.0477(9) 0.3804(7) 0.111(6) Uani 1 1 d . . .
O19A O 0.3792(6) -0.0142(8) 0.4162(8) 0.097(5) Uani 1 1 d . . .
O20A O 0.4038(6) 0.0383(8) 0.4906(6) 0.079(4) Uani 1 1 d . . .
O21A O 0.6105(8) -0.0161(11) 0.8436(7) 0.130(7) Uani 1 1 d . . .
O22A O 0.5869(7) 0.0539(9) 0.9036(8) 0.098(6) Uani 1 1 d . . .
O23A O 0.5633(7) -0.0258(7) 0.9882(6) 0.085(4) Uani 1 1 d . . .
O24A O 0.4840(6) 0.0172(7) 1.0161(6) 0.074(4) Uani 1 1 d . . .
O1B O 0.4098(4) 0.6378(5) 0.4633(4) 0.045(3) Uani 1 1 d . . .
O2B O 0.5219(4) 0.6553(4) 0.5072(4) 0.035(2) Uani 1 1 d . . .
O3B O 0.7247(4) 0.6819(4) 0.5446(4) 0.025(2) Uani 1 1 d . . .
O4B O 0.7812(4) 0.6783(4) 0.4432(4) 0.029(2) Uani 1 1 d . . .
O5B O 0.8197(4) 0.6835(4) 0.2458(4) 0.030(2) Uani 1 1 d . . .
O6B O 0.7155(4) 0.6634(4) 0.1927(4) 0.028(2) Uani 1 1 d . . .
O7B O 0.5091(4) 0.6526(4) 0.1650(4) 0.037(2) Uani 1 1 d . . .
O8B O 0.4453(4) 0.6474(4) 0.2637(4) 0.035(2) Uani 1 1 d . . .
O9B O 0.3042(6) 0.5301(7) 0.6201(7) 0.088(5) Uani 1 1 d . . .
O10B O 0.3778(7) 0.5010(6) 0.6790(6) 0.073(4) Uani 1 1 d . . .
O11B O 0.4253(6) 0.6085(6) 0.7241(5) 0.066(3) Uani 1 1 d . . .
O12B O 0.5126(8) 0.5733(8) 0.7086(6) 0.093(5) Uani 1 1 d . . .
O13B O 0.8872(5) 0.6407(5) 0.6892(5) 0.057(3) Uani 1 1 d . . .
O14B O 0.9317(5) 0.5667(6) 0.6424(5) 0.056(3) Uani 1 1 d . . .
O15B O 0.9947(5) 0.6505(6) 0.5765(6) 0.059(3) Uani 1 1 d . . .
O16B O 0.9882(5) 0.6037(6) 0.4962(6) 0.064(3) Uani 1 1 d . . .
O17B O 0.9687(6) 0.6440(6) 0.0919(5) 0.061(3) Uani 1 1 d . . .
O18B O 0.9302(5) 0.5597(7) 0.0603(6) 0.066(3) Uani 1 1 d . . .
O19B O 0.8518(5) 0.6247(7) -0.0102(5) 0.069(4) Uani 1 1 d . . .
O20B O 0.7784(8) 0.5622(9) 0.0049(6) 0.115(6) Uani 1 1 d . . .
O21B O 0.3996(6) 0.5209(6) 0.0270(5) 0.074(4) Uani 1 1 d . . .
O22B O 0.3118(3) 0.5058(4) 0.0628(3) 0.069(4) Uani 1 1 d . . .
N1R N 0.6311(3) 0.5724(4) 0.3469(3) 0.055(4) Uani 1 1 d R . .
C1R C 0.6350(3) 0.6251(4) 0.3343(3) 0.045(5) Uani 1 1 d R . .
C2R C 0.6426(3) 0.6932(4) 0.3204(3) 0.054(5) Uani 1 1 d R . .
H2R1 H 0.6628 0.7144 0.3524 0.081 Uiso 1 1 calc R . .
H2R2 H 0.6036 0.7125 0.3140 0.081 Uiso 1 1 calc R . .
H2R3 H 0.6664 0.6975 0.2857 0.081 Uiso 1 1 calc R . .
N1X N 0.6814(6) -0.0365(5) 0.2907(6) 0.058(3) Uani 1 1 d DU . .
C1X C 0.6825(9) 0.0343(6) 0.2921(8) 0.069(3) Uani 1 1 d DU . .
C2X C 0.6816(10) 0.1041(6) 0.3073(9) 0.095(5) Uani 1 1 d DU . .
H2X1 H 0.6486 0.1246 0.2871 0.142 Uiso 1 1 calc R . .
H2X2 H 0.7190 0.1236 0.2958 0.142 Uiso 1 1 calc R . .
H2X3 H 0.6766 0.1089 0.3487 0.142 Uiso 1 1 calc R . .
N1Y N 0.7033(12) 0.2231(12) 0.3887(12) 0.110(6) Uani 0.75 1 d PU E 1
C1Y C 0.6820(14) 0.2771(14) 0.3718(12) 0.087(5) Uani 0.75 1 d PU E 1
C2Y C 0.6486(11) 0.3345(11) 0.3590(11) 0.069(5) Uani 0.75 1 d PU E 1
H2Y1 H 0.6114 0.3236 0.3393 0.104 Uiso 0.75 1 calc PR E 1
H2Y2 H 0.6722 0.3619 0.3343 0.104 Uiso 0.75 1 calc PR E 1
H2Y3 H 0.6399 0.3566 0.3948 0.104 Uiso 0.75 1 calc PR E 1
N1Y' N 0.610(3) 0.212(2) 0.353(3) 0.085(6) Uani 0.25 1 d PDU F 2
C1Y' C 0.605(4) 0.265(2) 0.3563(14) 0.085(6) Uani 0.25 1 d PDU F 2
C2Y' C 0.632(4) 0.272(4) 0.365(4) 0.084(5) Uani 0.25 1 d PU F 2
H2Y4 H 0.6147 0.2934 0.3974 0.126 Uiso 0.25 1 d PR F 2
H2Y5 H 0.6718 0.2560 0.3758 0.126 Uiso 0.25 1 d PR F 2
H2Y6 H 0.6072 0.2363 0.3532 0.126 Uiso 0.25 1 d PR F 2
N1Z N 0.0153(13) 0.8844(12) 0.2887(9) 0.132(8) Uani 1 1 d . . .
C1Z C 0.0627(13) 0.8638(18) 0.2951(18) 0.165(17) Uani 1 1 d . . .
C2Z C 0.1215(17) 0.8404(12) 0.3021(15) 0.166(14) Uani 1 1 d . . .
H2Z1 H 0.1246 0.7991 0.2837 0.248 Uiso 1 1 calc R . .
H2Z2 H 0.1308 0.8363 0.3431 0.248 Uiso 1 1 calc R . .
H2Z3 H 0.1495 0.8696 0.2845 0.248 Uiso 1 1 calc R . .

loop_
_atom_site_aniso_label
_atom_site_aniso_U_11
_atom_site_aniso_U_22
_atom_site_aniso_U_33
_atom_site_aniso_U_23
_atom_site_aniso_U_13
_atom_site_aniso_U_12
C1A 0.022(6) 0.019(7) 0.012(6) -0.001(5) -0.012(5) 0.000(5)
C2A 0.031(5) 0.026(5) 0.027(5) -0.008(4) -0.012(4) 0.002(4)
C3A 0.035(5) 0.030(5) 0.033(5) -0.013(4) -0.011(4) 0.003(4)
C4A 0.035(5) 0.029(6) 0.035(6) -0.011(5) -0.011(5) 0.008(5)
C5A 0.025(9) 0.031(9) 0.030(9) 0.004(7) 0.015(7) 0.002(7)
C6A 0.017(8) 0.032(9) 0.017(8) -0.005(6) -0.006(6) 0.010(6)
C7A 0.046(9) 0.008(8) 0.028(9) -0.009(7) 0.012(8) -0.009(7)
C8A 0.030(8) 0.021(8) 0.021(9) -0.007(7) -0.008(7) 0.009(7)
C9A 0.032(9) 0.032(10) 0.031(10) 0.004(7) 0.003(7) -0.010(8)
C10A 0.048(10) 0.011(8) 0.015(9) 0.000(6) -0.008(7) 0.002(7)
C11A 0.024(9) 0.027(9) 0.025(9) 0.002(6) -0.010(7) 0.002(6)
C12A 0.025(9) 0.025(9) 0.031(9) 0.008(7) 0.000(8) 0.008(7)
C13A 0.043(11) 0.038(10) 0.040(10) 0.013(8) -0.022(8) 0.003(8)
C14A 0.035(10) 0.017(9) 0.037(9) -0.011(8) -0.007(7) 0.002(7)
C15A 0.043(11) 0.011(8) 0.021(8) 0.008(7) -0.005(7) -0.008(7)
C16A 0.035(10) 0.040(11) 0.035(10) 0.007(8) 0.010(7) -0.001(7)
C17A 0.025(8) 0.012(8) 0.019(8) 0.003(7) -0.010(7) 0.002(6)
C18A 0.053(11) 0.016(9) 0.032(10) 0.014(7) 0.012(9) -0.004(8)
C19A 0.028(7) 0.018(7) 0.043(8) 0.004(6) -0.007(6) -0.014(6)
C20A 0.037(5) 0.025(5) 0.031(5) 0.000(4) -0.001(4) 0.002(4)
C21A 0.020(8) 0.046(10) 0.028(9) 0.017(8) 0.000(7) -0.001(8)
C22A 0.035(9) 0.015(10) 0.040(9) -0.002(7) -0.015(8) 0.000(7)
C23A 0.021(9) 0.061(13) 0.037(10) 0.023(9) 0.000(8) -0.013(9)
C24A 0.023(9) 0.025(9) 0.054(10) 0.017(8) 0.012(8) 0.001(8)
C25A 0.023(9) 0.076(14) 0.020(9) 0.005(9) -0.003(8) -0.003(9)
C26A 0.040(10) 0.022(10) 0.032(9) 0.009(7) 0.004(8) 0.002(8)
C27A 0.041(12) 0.044(11) 0.029(11) 0.015(8) -0.009(9) -0.019(9)
C28A 0.023(9) 0.051(11) 0.030(11) 0.014(8) -0.014(7) -0.002(7)
C29A 0.037(6) 0.036(5) 0.029(6) 0.001(4) 0.000(5) -0.005(4)
C30A 0.028(9) 0.040(10) 0.017(9) -0.005(7) 0.009(7) 0.001(7)
C31A 0.030(10) 0.034(10) 0.066(13) 0.034(9) -0.011(9) -0.008(8)
C32A 0.044(12) 0.025(9) 0.022(10) 0.007(7) 0.016(9) 0.003(8)
C33A 0.047(10) 0.022(10) 0.034(9) -0.001(8) -0.012(8) 0.008(8)
C34A 0.022(5) 0.027(5) 0.018(5) -0.001(4) 0.001(4) -0.004(4)
C35A 0.029(9) 0.021(9) 0.040(9) 0.001(7) -0.008(7) -0.004(7)
C36A 0.028(9) 0.032(11) 0.026(9) 0.011(7) -0.002(7) -0.003(7)
C37A 0.024(9) 0.037(11) 0.017(8) -0.002(8) 0.001(7) -0.009(8)
C38A 0.049(10) 0.016(8) 0.023(9) -0.005(8) -0.013(8) 0.006(8)
C39A 0.028(7) 0.034(7) 0.018(7) -0.021(6) 0.002(6) -0.004(6)
C40A 0.052(11) 0.036(10) 0.029(10) -0.021(7) -0.007(8) -0.003(8)
C41A 0.031(6) 0.040(6) 0.039(6) 0.001(4) 0.000(5) 0.002(4)
C42A 0.022(5) 0.029(5) 0.021(5) -0.004(4) 0.002(4) 0.001(4)
C43A 0.037(10) 0.046(10) 0.017(8) -0.008(7) 0.003(7) -0.017(8)
C44A 0.029(5) 0.027(5) 0.028(5) -0.006(4) -0.001(4) -0.007(4)
C45A 0.025(9) 0.037(11) 0.030(9) 0.008(8) -0.004(8) -0.009(8)
C46A 0.031(9) 0.039(12) 0.023(8) 0.001(7) 0.006(7) 0.002(8)
C47A 0.026(7) 0.025(7) 0.022(7) 0.013(6) -0.006(6) 0.005(6)
C48A 0.027(9) 0.051(12) 0.025(9) 0.007(8) 0.000(7) 0.006(8)
C49A 0.025(9) 0.030(10) 0.021(8) -0.009(8) 0.006(7) 0.005(8)
C50A 0.028(9) 0.014(8) 0.047(10) -0.009(8) 0.006(8) -0.006(7)
C51A 0.034(11) 0.027(9) 0.033(11) -0.008(7) 0.000(9) 0.016(8)
C52A 0.033(10) 0.047(11) 0.055(13) -0.013(9) 0.016(9) 0.007(8)
C53A 0.069(14) 0.034(10) 0.029(10) 0.013(7) 0.010(9) 0.019(9)
C54A 0.036(6) 0.044(6) 0.038(6) 0.001(5) 0.007(5) 0.003(4)
C55A 0.018(9) 0.043(10) 0.047(11) -0.006(8) 0.006(8) 0.004(7)
C56A 0.062(14) 0.015(9) 0.030(10) -0.007(7) 0.005(10) 0.007(8)
C57A 0.010(8) 0.036(11) 0.033(9) -0.019(8) 0.005(7) -0.008(7)
C58A 0.014(8) 0.045(12) 0.026(9) -0.001(8) -0.012(7) 0.000(7)
C59A 0.027(8) 0.041(10) 0.017(8) 0.010(8) 0.010(7) 0.007(7)
C60A 0.026(5) 0.022(5) 0.022(5) 0.002(4) 0.006(4) -0.006(4)
C61A 0.026(9) 0.057(12) 0.025(9) 0.010(9) 0.011(8) 0.015(9)
C62A 0.040(10) 0.014(8) 0.037(9) 0.001(8) -0.006(8) 0.012(8)
C63A 0.049(12) 0.031(10) 0.048(12) 0.013(8) 0.003(10) 0.024(9)
C64A 0.045(13) 0.054(12) 0.070(15) 0.046(10) 0.029(11) 0.018(9)
C65A 0.042(13) 0.088(14) 0.034(12) 0.013(10) -0.016(11) 0.016(10)
C66A 0.014(10) 0.072(12) 0.039(12) 0.034(9) -0.009(9) -0.013(8)
C67A 0.062(14) 0.038(10) 0.044(12) 0.023(9) 0.013(10) 0.015(9)
C68A 0.034(8) 0.020(7) 0.043(8) 0.009(6) 0.000(7) 0.010(6)
C69A 0.041(5) 0.054(5) 0.051(5) 0.001(4) -0.001(4) 0.006(4)
C70A 0.046(5) 0.057(5) 0.057(5) 0.004(4) -0.004(4) 0.005(4)
C71A 0.052(5) 0.061(5) 0.059(5) 0.005(4) -0.005(4) 0.004(4)
C72A 0.062(5) 0.064(5) 0.066(5) 0.002(4) -0.001(4) 0.003(4)
C73A 0.071(5) 0.070(5) 0.072(5) -0.001(4) -0.003(4) 0.001(4)
C74A 0.078(5) 0.075(5) 0.078(4) -0.004(4) 0.000(4) 0.002(4)
C75A 0.086(6) 0.082(6) 0.083(5) -0.007(4) -0.002(4) 0.000(4)
C76A 0.093(6) 0.088(6) 0.086(5) -0.006(4) 0.000(4) 0.000(4)
C77A 0.098(6) 0.094(6) 0.090(5) -0.004(4) -0.004(4) 0.000(4)
C78A 0.102(6) 0.100(6) 0.095(5) -0.001(4) -0.003(4) 0.001(4)
C79A 0.103(6) 0.103(7) 0.100(6) -0.001(5) 0.000(4) 0.001(5)
C80A 0.111(8) 0.109(9) 0.104(7) 0.000(6) 0.002(5) -0.003(6)
C70' 0.085(8) 0.084(8) 0.080(7) 0.000(6) -0.006(6) -0.001(6)
C71' 0.090(7) 0.085(7) 0.084(6) -0.001(5) -0.006(5) -0.002(5)
C72' 0.089(7) 0.082(7) 0.083(5) 0.000(5) -0.005(5) -0.002(5)
C73' 0.086(6) 0.078(6) 0.082(5) 0.000(5) -0.002(5) 0.001(5)
C74' 0.085(6) 0.076(6) 0.081(5) 0.001(5) 0.000(5) 0.003(5)
C75' 0.084(6) 0.077(6) 0.082(5) 0.001(5) 0.001(4) 0.003(5)
C76' 0.084(6) 0.077(6) 0.081(5) 0.002(5) 0.000(5) 0.001(5)
C77' 0.083(6) 0.078(6) 0.082(5) 0.002(5) -0.001(5) 0.002(5)
C78' 0.084(7) 0.079(7) 0.082(5) 0.000(5) -0.001(5) 0.002(5)
C79' 0.086(7) 0.081(7) 0.083(6) -0.001(6) 0.000(5) -0.001(6)
C80' 0.090(9) 0.083(9) 0.082(7) 0.008(8) 0.001(7) -0.004(8)
C81A 0.065(6) 0.060(6) 0.052(5) -0.002(5) -0.004(5) 0.001(5)
C82A 0.082(5) 0.075(5) 0.060(5) 0.000(4) 0.005(4) -0.006(4)
C83A 0.099(5) 0.094(5) 0.083(5) -0.003(4) 0.016(4) 0.000(5)
C84A 0.107(5) 0.112(5) 0.111(5) 0.000(5) 0.010(4) 0.005(5)
C85A 0.117(5) 0.125(6) 0.130(5) -0.006(5) 0.014(4) 0.010(5)
C86A 0.122(5) 0.136(6) 0.144(5) -0.005(5) 0.010(4) 0.015(5)
C87A 0.131(5) 0.143(6) 0.148(5) -0.005(5) 0.014(4) 0.017(5)
C88A 0.145(6) 0.151(6) 0.152(5) -0.002(5) 0.014(4) 0.012(5)
C89A 0.152(6) 0.155(6) 0.153(6) -0.003(5) 0.016(5) 0.008(5)
C90A 0.160(6) 0.160(6) 0.156(6) -0.002(5) 0.017(5) 0.002(5)
C91A 0.163(7) 0.164(7) 0.160(6) -0.003(6) 0.020(5) 0.001(6)
C92A 0.163(8) 0.164(9) 0.174(9) -0.010(8) 0.020(7) 0.000(7)
C93A 0.029(6) 0.029(6) 0.021(6) -0.003(5) 0.001(5) 0.009(5)
C94A 0.207(12) 0.206(12) 0.208(12) -0.001(5) 0.005(5) 0.000(5)
C95A 0.209(12) 0.208(12) 0.209(12) 0.000(4) 0.004(4) 0.000(5)
C96A 0.211(12) 0.210(12) 0.212(11) 0.000(4) 0.003(4) 0.000(4)
C97A 0.213(12) 0.213(12) 0.215(11) 0.001(4) 0.001(4) 0.002(4)
C98A 0.215(11) 0.215(11) 0.216(11) -0.001(4) 0.001(4) 0.001(4)
C99A 0.218(11) 0.217(11) 0.217(11) -0.001(4) 0.002(4) 0.000(4)
C100 0.219(11) 0.217(12) 0.218(11) 0.000(4) 0.002(4) 0.000(4)
C101 0.219(12) 0.219(12) 0.219(11) -0.001(4) 0.002(4) 0.000(4)
C102 0.219(12) 0.219(12) 0.219(11) 0.000(4) 0.002(4) 0.000(4)
C103 0.219(12) 0.219(12) 0.220(12) 0.000(5) 0.003(5) 0.000(5)
C104 0.223(13) 0.222(13) 0.222(13) 0.001(6) 0.001(6) 0.003(6)
C94' 0.050(7) 0.056(7) 0.053(7) 0.001(6) -0.001(6) -0.001(6)
C95' 0.060(7) 0.064(6) 0.062(6) 0.006(5) -0.003(5) -0.001(5)
C96' 0.073(6) 0.068(6) 0.081(6) 0.010(5) -0.006(5) 0.003(5)
C97' 0.085(6) 0.079(6) 0.091(6) 0.010(5) -0.013(5) 0.006(5)
C98' 0.098(6) 0.092(6) 0.095(6) 0.003(5) -0.010(5) 0.000(5)
C99' 0.106(6) 0.098(6) 0.098(6) 0.006(5) -0.007(5) -0.001(5)
C10' 0.108(7) 0.103(7) 0.104(6) 0.005(5) -0.003(5) 0.000(5)
C11' 0.110(7) 0.107(7) 0.108(6) 0.002(5) -0.001(5) -0.002(5)
C12' 0.112(7) 0.110(7) 0.108(6) 0.001(5) 0.000(5) 0.000(5)
C13' 0.115(8) 0.113(8) 0.108(6) 0.001(6) 0.000(6) 0.000(6)
C14' 0.119(10) 0.117(10) 0.109(7) 0.003(7) 0.003(8) 0.000(8)
C105 0.065(6) 0.045(6) 0.048(5) 0.006(5) 0.005(5) 0.004(5)
C106 0.073(5) 0.055(5) 0.053(5) 0.003(4) 0.010(4) 0.005(4)
C107 0.081(4) 0.065(5) 0.063(5) 0.005(4) 0.016(4) 0.003(4)
C108 0.086(4) 0.078(5) 0.084(5) 0.000(4) 0.010(4) 0.007(4)
C109 0.093(4) 0.089(5) 0.105(5) 0.003(5) 0.011(4) 0.003(4)
C110 0.101(4) 0.102(5) 0.119(5) 0.003(5) 0.005(4) 0.002(4)
C111 0.111(5) 0.114(5) 0.133(5) 0.005(5) 0.006(4) -0.003(4)
C112 0.122(5) 0.126(6) 0.143(6) 0.005(5) -0.001(4) -0.011(4)
C113 0.134(5) 0.136(6) 0.146(6) 0.008(5) 0.006(5) -0.015(4)
C114 0.147(6) 0.144(6) 0.154(6) 0.007(5) 0.013(5) -0.008(5)
C115 0.157(7) 0.151(7) 0.161(7) 0.008(5) 0.009(5) -0.002(5)
C116 0.175(9) 0.167(9) 0.164(8) 0.010(7) 0.001(6) -0.004(7)
C1B 0.050(11) 0.038(10) 0.019(8) 0.021(7) 0.013(8) 0.010(8)
C2B 0.038(10) 0.038(10) 0.032(10) -0.003(8) 0.011(8) -0.011(8)
C3B 0.045(6) 0.041(6) 0.044(6) 0.006(4) -0.002(5) 0.010(5)
C4B 0.052(11) 0.045(11) 0.048(10) 0.017(9) 0.019(9) 0.025(8)
C5B 0.027(9) 0.025(9) 0.026(9) -0.001(7) -0.002(7) 0.003(7)
C6B 0.021(8) 0.029(10) 0.035(9) -0.004(7) 0.008(7) 0.002(7)
C7B 0.014(9) 0.044(10) 0.035(9) 0.009(8) 0.001(7) 0.009(7)
C8B 0.046(11) 0.045(11) 0.048(10) -0.013(9) 0.005(9) 0.034(9)
C9B 0.042(10) 0.037(10) 0.027(9) -0.013(7) -0.001(8) 0.013(8)
C10B 0.041(10) 0.018(8) 0.017(8) 0.007(7) -0.013(7) -0.012(8)
C11B 0.041(10) 0.036(10) 0.015(8) 0.008(7) -0.001(7) -0.004(7)
C12B 0.033(9) 0.038(10) 0.023(9) 0.004(7) 0.003(7) 0.017(8)
C13B 0.038(7) 0.020(7) 0.024(7) -0.013(6) 0.000(6) 0.000(6)
C14B 0.058(11) 0.010(8) 0.032(9) -0.005(7) 0.007(8) -0.003(7)
C15B 0.023(9) 0.042(10) 0.026(9) 0.016(8) 0.007(7) -0.003(7)
C16B 0.027(9) 0.037(10) 0.020(8) -0.002(7) 0.001(7) 0.002(7)
C17B 0.032(7) 0.022(7) 0.032(7) -0.011(6) -0.014(6) -0.008(6)
C18B 0.028(9) 0.042(10) 0.031(9) 0.018(8) 0.000(8) -0.014(7)
C19B 0.061(12) 0.024(9) 0.037(10) 0.000(7) 0.013(9) -0.002(9)
C20B 0.029(10) 0.053(12) 0.037(10) -0.004(9) -0.011(8) 0.008(9)
C21B 0.032(5) 0.025(5) 0.025(5) 0.006(4) -0.003(4) 0.004(5)
C22B 0.032(9) 0.020(9) 0.020(8) 0.003(6) 0.006(6) -0.002(7)
C23B 0.031(11) 0.032(11) 0.030(9) 0.005(7) -0.002(7) 0.009(9)
C24B 0.019(10) 0.040(10) 0.034(9) 0.007(7) -0.003(7) 0.005(9)
C25B 0.027(10) 0.050(12) 0.018(8) 0.014(7) -0.007(7) -0.003(9)
C26B 0.037(10) 0.045(12) 0.024(8) 0.018(7) -0.006(7) 0.021(9)
C27B 0.033(10) 0.030(9) 0.029(10) -0.013(7) 0.007(8) -0.011(7)
C28B 0.062(13) 0.029(9) 0.027(10) 0.002(7) -0.010(9) -0.019(8)
C29B 0.042(11) 0.020(9) 0.024(10) 0.002(7) -0.005(9) 0.000(7)
C30B 0.023(10) 0.025(9) 0.071(14) 0.008(8) 0.002(9) 0.009(7)
C31B 0.032(11) 0.044(10) 0.020(9) 0.008(7) -0.002(8) -0.004(7)
C32B 0.037(11) 0.040(10) 0.026(10) 0.000(7) -0.002(9) -0.008(8)
C33B 0.036(10) 0.048(11) 0.031(10) 0.004(10) -0.016(7) 0.014(8)
C34B 0.034(7) 0.036(8) 0.029(7) 0.020(7) 0.001(6) 0.006(6)
C35B 0.040(9) 0.026(10) 0.023(9) -0.016(8) -0.004(7) 0.009(7)
C36B 0.027(9) 0.039(11) 0.026(10) -0.009(8) 0.002(6) -0.001(7)
C37B 0.010(8) 0.095(17) 0.037(11) -0.021(12) -0.008(7) -0.001(9)
C38B 0.038(9) 0.017(8) 0.044(11) 0.002(8) -0.001(7) 0.004(7)
C39B 0.021(9) 0.026(9) 0.023(10) 0.001(7) 0.003(8) -0.018(7)
C40B 0.056(12) 0.035(10) 0.028(10) 0.009(8) 0.020(9) -0.014(8)
C41B 0.055(12) 0.033(10) 0.023(10) -0.005(7) -0.005(8) -0.005(8)
C42B 0.030(11) 0.050(11) 0.039(12) 0.012(8) 0.025(9) -0.002(8)
C43B 0.035(11) 0.036(10) 0.037(11) -0.009(8) 0.026(9) 0.007(8)
C44B 0.039(11) 0.051(11) 0.040(11) 0.016(9) -0.005(8) -0.017(8)
C45B 0.018(5) 0.020(5) 0.022(5) -0.004(4) 0.002(4) 0.004(4)
C46B 0.021(9) 0.049(11) 0.016(8) 0.002(7) -0.002(6) 0.007(8)
C47B 0.032(10) 0.020(9) 0.029(8) 0.006(6) 0.012(7) 0.006(8)
C48B 0.022(9) 0.037(12) 0.032(9) -0.003(7) -0.003(6) -0.004(8)
C49B 0.048(11) 0.027(11) 0.019(8) 0.001(7) 0.003(7) -0.028(9)
C50B 0.068(12) 0.020(9) 0.022(8) -0.003(6) 0.004(7) -0.010(9)
C51B 0.023(7) 0.016(6) 0.029(7) 0.010(6) -0.011(6) 0.003(6)
C52B 0.027(9) 0.036(9) 0.028(9) 0.015(7) 0.010(7) 0.013(7)
C53B 0.028(5) 0.029(5) 0.021(5) -0.003(4) -0.001(4) 0.002(4)
C54B 0.021(5) 0.029(5) 0.025(5) 0.002(4) -0.004(4) 0.002(4)
C55B 0.060(11) 0.032(9) 0.026(9) 0.009(7) -0.007(8) 0.002(8)
C56B 0.032(5) 0.024(5) 0.027(5) 0.005(4) -0.006(4) 0.000(4)
C57B 0.029(5) 0.030(5) 0.022(5) -0.005(4) -0.008(4) -0.007(4)
C58B 0.022(5) 0.031(5) 0.019(5) -0.003(4) -0.002(4) 0.000(4)
C59B 0.021(8) 0.037(10) 0.025(9) -0.006(7) -0.006(6) -0.009(7)
C60B 0.031(9) 0.044(12) 0.019(9) 0.001(8) 0.012(6) -0.004(8)
C61B 0.027(9) 0.040(12) 0.043(11) -0.029(10) -0.008(7) 0.014(8)
C62B 0.049(10) 0.010(8) 0.043(10) 0.006(8) -0.008(7) 0.006(7)
C63B 0.016(7) 0.027(7) 0.031(7) -0.012(6) 0.002(6) 0.008(6)
C64B 0.035(10) 0.054(11) 0.048(12) -0.026(9) -0.002(9) 0.021(9)
C65B 0.053(13) 0.026(9) 0.053(13) -0.007(8) 0.032(10) 0.002(8)
C66B 0.025(11) 0.069(12) 0.033(11) 0.009(9) 0.015(9) 0.027(9)
C67B 0.053(12) 0.071(13) 0.039(12) 0.001(9) 0.001(10) 0.031(10)
C68B 0.028(7) 0.019(7) 0.030(7) -0.001(6) 0.015(7) 0.008(6)
C69B 0.034(5) 0.042(5) 0.036(5) 0.003(4) -0.003(4) 0.001(4)
C70B 0.038(4) 0.044(5) 0.037(4) 0.003(4) -0.002(4) 0.000(4)
C71B 0.044(4) 0.050(4) 0.039(4) 0.004(4) -0.001(3) 0.001(4)
C72B 0.044(4) 0.056(4) 0.043(4) -0.002(4) 0.001(3) -0.001(4)
C73B 0.046(4) 0.058(5) 0.049(4) -0.002(4) 0.003(3) -0.004(4)
C74B 0.054(5) 0.065(5) 0.059(4) -0.005(4) 0.013(4) -0.008(4)
C75B 0.065(5) 0.073(5) 0.067(4) -0.004(4) 0.017(4) -0.011(4)
C76B 0.076(5) 0.078(5) 0.074(5) 0.002(4) 0.015(4) -0.008(4)
C77B 0.091(5) 0.084(5) 0.086(5) 0.006(4) 0.013(4) -0.010(4)
C78B 0.107(5) 0.095(5) 0.100(5) 0.012(4) 0.007(4) -0.004(5)
C79B 0.123(6) 0.104(6) 0.114(6) 0.020(5) 0.006(5) -0.004(5)
C80B 0.144(9) 0.126(8) 0.118(6) 0.022(6) -0.001(7) -0.009(7)
C81B 0.065(5) 0.050(6) 0.054(6) 0.003(5) 0.020(4) 0.009(5)
C82B 0.074(5) 0.064(5) 0.066(5) 0.000(4) 0.013(4) 0.005(4)
C83B 0.079(5) 0.084(5) 0.088(5) -0.001(4) 0.009(4) 0.006(4)
C84B 0.092(5) 0.110(5) 0.110(5) -0.006(4) -0.003(4) -0.001(4)
C85B 0.107(5) 0.128(6) 0.127(5) 0.000(4) -0.011(4) 0.003(4)
C86B 0.134(5) 0.145(6) 0.138(6) 0.012(4) -0.015(5) 0.003(5)
C87B 0.144(6) 0.160(6) 0.150(6) 0.016(5) -0.016(5) 0.010(5)
C88B 0.157(6) 0.171(6) 0.165(6) 0.008(5) -0.007(5) 0.010(5)
C89B 0.173(6) 0.175(6) 0.179(6) 0.004(5) -0.004(5) 0.006(5)
C90B 0.181(7) 0.180(6) 0.185(7) 0.001(5) -0.001(5) 0.007(5)
C91B 0.187(7) 0.186(7) 0.186(7) 0.000(6) 0.000(6) 0.005(6)
C92B 0.194(10) 0.189(8) 0.200(9) -0.008(7) -0.004(8) 0.000(8)
C93B 0.047(5) 0.044(5) 0.037(4) -0.004(5) -0.003(4) -0.005(5)
C94B 0.045(5) 0.047(5) 0.041(4) -0.006(4) 0.000(4) -0.005(4)
C95B 0.047(4) 0.048(5) 0.042(4) -0.007(4) 0.001(4) -0.007(4)
C96B 0.053(5) 0.055(5) 0.048(4) -0.005(4) 0.005(4) -0.006(4)
C97B 0.063(5) 0.064(5) 0.051(4) -0.008(4) 0.004(4) -0.006(4)
C98B 0.074(5) 0.078(5) 0.057(4) -0.006(4) 0.010(4) -0.006(4)
C99B 0.084(5) 0.086(5) 0.062(4) -0.007(4) 0.008(4) -0.006(4)
C200 0.089(5) 0.088(5) 0.073(5) -0.011(4) 0.004(4) -0.005(4)
C201 0.091(5) 0.094(5) 0.088(5) -0.003(5) 0.002(5) -0.002(4)
C202 0.096(5) 0.097(5) 0.101(5) -0.004(5) -0.001(5) 0.002(4)
C203 0.101(6) 0.104(5) 0.113(6) -0.007(5) -0.004(5) 0.006(5)
C204 0.111(8) 0.109(6) 0.127(8) -0.016(7) -0.007(7) 0.009(6)
C205 0.043(5) 0.044(5) 0.038(5) -0.003(5) 0.004(4) -0.003(5)
C206 0.046(4) 0.051(5) 0.043(5) 0.002(4) 0.004(4) -0.003(4)
C207 0.051(4) 0.060(5) 0.053(4) 0.005(4) -0.001(4) -0.009(4)
C208 0.055(4) 0.069(5) 0.062(5) 0.006(4) -0.004(4) -0.006(4)
C209 0.059(4) 0.082(5) 0.073(4) 0.007(4) -0.004(4) -0.008(4)
C210 0.067(4) 0.094(5) 0.079(5) 0.007(4) -0.009(4) -0.009(4)
C211 0.081(5) 0.102(5) 0.081(5) 0.003(4) -0.008(4) -0.008(5)
C212 0.098(5) 0.105(5) 0.089(5) 0.000(4) -0.002(5) -0.008(5)
C213 0.112(5) 0.110(5) 0.096(5) -0.003(4) 0.004(5) -0.009(5)
C214 0.123(6) 0.111(5) 0.105(5) -0.004(4) 0.007(5) -0.008(5)
C215 0.127(6) 0.115(6) 0.109(6) -0.006(5) 0.009(5) -0.007(6)
C216 0.133(8) 0.117(8) 0.114(7) -0.006(7) 0.003(6) -0.007(7)
N1A 0.029(5) 0.020(5) 0.023(5) -0.007(4) -0.010(4) 0.004(4)
N2A 0.034(6) 0.022(6) 0.025(6) -0.014(5) -0.002(5) 0.006(5)
N3A 0.020(7) 0.033(7) 0.028(7) 0.009(6) 0.003(6) -0.006(6)
N4A 0.025(7) 0.038(8) 0.026(7) -0.003(6) -0.007(6) 0.002(6)
N5A 0.042(10) 0.107(16) 0.033(10) -0.012(11) 0.010(7) -0.014(9)
N6A 0.044(5) 0.045(5) 0.040(5) -0.003(4) 0.010(5) -0.004(4)
N7A 0.037(10) 0.071(12) 0.052(9) -0.003(9) -0.002(7) -0.021(10)
N8A 0.027(9) 0.082(11) 0.027(8) 0.001(7) 0.004(8) -0.002(8)
N9A 0.031(9) 0.112(17) 0.059(14) -0.007(13) 0.004(8) 0.014(10)
N10A 0.036(10) 0.082(11) 0.018(8) 0.016(8) 0.007(8) 0.011(8)
N11A 0.033(13) 0.20(2) 0.032(11) 0.025(13) 0.003(9) 0.010(15)
N12A 0.038(11) 0.100(14) 0.053(12) 0.022(10) 0.008(10) -0.008(9)
N1B 0.032(8) 0.030(7) 0.027(7) -0.001(6) -0.005(6) 0.012(6)
N2B 0.040(9) 0.025(7) 0.037(8) 0.004(6) -0.005(6) 0.010(6)
N3B 0.035(8) 0.038(8) 0.020(7) -0.009(6) 0.003(6) 0.010(6)
N4B 0.036(8) 0.036(8) 0.023(7) -0.003(6) 0.018(6) -0.002(6)
N5B 0.097(16) 0.073(13) 0.073(14) -0.010(11) 0.010(13) -0.013(12)
N6B 0.039(10) 0.102(13) 0.058(13) -0.016(9) 0.031(10) 0.018(9)
N7B 0.053(9) 0.042(10) 0.054(12) -0.002(8) -0.009(8) 0.018(8)
N8B 0.049(12) 0.048(9) 0.053(11) -0.001(8) -0.012(9) -0.001(8)
N9B 0.063(12) 0.033(10) 0.038(9) -0.005(7) 0.002(8) -0.008(9)
N10B 0.053(10) 0.075(11) 0.027(10) -0.009(8) 0.017(8) -0.017(9)
N11B 0.039(9) 0.060(10) 0.030(8) 0.005(7) 0.003(7) 0.003(7)
N12B 0.036(10) 0.031(10) 0.057(9) -0.005(7) 0.009(7) 0.004(8)
O1A 0.034(6) 0.033(6) 0.048(7) 0.009(5) 0.006(6) 0.000(5)
O2A 0.044(7) 0.032(6) 0.052(8) 0.009(6) -0.009(5) 0.004(5)
O3A 0.026(6) 0.038(6) 0.043(7) 0.001(5) -0.003(5) -0.012(5)
O4A 0.030(6) 0.032(6) 0.036(6) -0.009(5) 0.005(5) 0.003(5)
O5A 0.020(6) 0.043(7) 0.045(6) -0.011(5) 0.012(5) -0.015(5)
O6A 0.037(6) 0.024(6) 0.044(7) 0.000(5) 0.000(5) -0.006(5)
O7A 0.051(7) 0.033(6) 0.038(7) 0.011(5) -0.004(6) 0.018(5)
O8A 0.031(7) 0.033(6) 0.064(7) -0.003(5) 0.014(6) 0.006(5)
O9A 0.066(9) 0.133(13) 0.029(7) 0.032(8) -0.003(6) 0.010(8)
O10A 0.123(13) 0.099(12) 0.041(8) -0.010(8) 0.017(8) -0.030(10)
O11A 0.061(8) 0.082(9) 0.054(8) -0.003(7) 0.028(6) -0.010(7)
O12A 0.031(7) 0.101(10) 0.071(8) -0.004(7) -0.010(6) 0.016(7)
O13A 0.057(10) 0.123(14) 0.127(13) 0.029(11) -0.002(8) -0.001(10)
O14A 0.065(9) 0.051(9) 0.103(11) -0.022(8) -0.005(7) 0.016(7)
O15A 0.040(8) 0.108(11) 0.058(8) -0.011(7) -0.019(6) 0.017(7)
O16A 0.054(8) 0.085(9) 0.042(7) 0.005(7) -0.008(7) -0.002(7)
O16C 0.047(8) 0.081(11) 0.075(9) -0.005(7) 0.017(6) -0.015(7)
O17C 0.045(8) 0.103(11) 0.061(8) -0.029(7) -0.009(6) 0.010(8)
O17A 0.126(15) 0.20(2) 0.054(10) -0.024(11) -0.025(9) -0.057(14)
O18A 0.173(18) 0.076(12) 0.083(12) 0.022(10) 0.017(11) 0.021(12)
O19A 0.045(9) 0.144(14) 0.103(13) -0.003(11) 0.033(8) 0.001(8)
O20A 0.024(7) 0.147(14) 0.065(9) 0.015(9) -0.008(7) -0.005(8)
O21A 0.072(12) 0.24(2) 0.073(11) -0.006(13) 0.014(10) -0.015(13)
O22A 0.066(11) 0.123(14) 0.104(14) 0.036(11) -0.038(10) -0.030(10)
O23A 0.042(9) 0.134(13) 0.079(10) 0.018(9) 0.003(7) 0.027(8)
O24A 0.051(9) 0.114(12) 0.058(9) 0.008(8) -0.015(7) -0.011(8)
O1B 0.041(7) 0.066(8) 0.028(7) -0.006(6) -0.005(5) 0.021(6)
O2B 0.028(6) 0.044(6) 0.034(6) 0.016(5) 0.003(5) 0.013(5)
O3B 0.022(6) 0.022(5) 0.031(5) -0.003(4) 0.000(4) -0.003(5)
O4B 0.049(6) 0.024(6) 0.016(6) -0.008(5) -0.001(5) 0.004(4)
O5B 0.044(6) 0.035(6) 0.010(6) 0.011(5) 0.003(4) -0.008(5)
O6B 0.018(6) 0.037(6) 0.031(6) -0.002(4) 0.009(5) -0.004(5)
O7B 0.019(6) 0.037(6) 0.056(7) 0.002(5) 0.001(5) 0.004(5)
O8B 0.049(6) 0.029(6) 0.028(6) -0.006(5) -0.004(5) -0.003(5)
O9B 0.034(8) 0.124(13) 0.105(11) -0.016(9) -0.006(8) -0.013(8)
O10B 0.122(12) 0.043(8) 0.054(8) -0.004(7) 0.017(8) -0.024(8)
O11B 0.077(9) 0.072(9) 0.050(8) -0.002(7) 0.012(7) -0.013(7)
O12B 0.092(12) 0.130(13) 0.057(9) 0.029(8) 0.006(8) 0.012(10)
O13B 0.073(8) 0.054(8) 0.045(8) -0.006(6) -0.002(6) 0.006(6)
O14B 0.052(8) 0.060(9) 0.056(8) 0.019(6) -0.014(6) -0.010(7)
O15B 0.050(8) 0.063(8) 0.064(8) 0.005(7) -0.005(7) 0.002(6)
O16B 0.045(8) 0.096(10) 0.051(8) -0.011(7) -0.001(6) 0.019(7)
O17B 0.042(8) 0.076(9) 0.066(8) -0.021(7) 0.016(6) -0.008(7)
O18B 0.054(8) 0.063(9) 0.081(9) 0.004(8) 0.027(7) 0.002(7)
O19B 0.052(7) 0.120(11) 0.035(7) -0.020(7) 0.015(6) -0.001(8)
O20B 0.124(14) 0.168(16) 0.053(9) -0.044(10) 0.023(9) -0.082(13)
O21B 0.076(9) 0.110(11) 0.037(7) -0.013(7) 0.008(7) -0.024(8)
O22B 0.057(9) 0.091(10) 0.058(8) -0.001(7) 0.004(7) -0.013(7)
N1R 0.056(9) 0.077(11) 0.032(8) -0.007(8) 0.014(6) -0.009(8)
C1R 0.027(9) 0.086(15) 0.021(9) -0.007(9) -0.001(7) -0.020(9)
C2R 0.085(13) 0.028(11) 0.048(10) -0.014(8) -0.021(9) 0.012(9)
N1X 0.045(6) 0.087(5) 0.041(5) -0.001(6) 0.004(5) -0.005(6)
C1X 0.065(6) 0.090(5) 0.052(6) 0.001(6) 0.000(5) 0.001(6)
C2X 0.109(8) 0.088(6) 0.088(8) 0.004(7) -0.008(7) -0.003(7)
N1Y 0.126(11) 0.084(9) 0.121(11) 0.008(9) -0.004(10) 0.013(9)
C1Y 0.094(7) 0.079(7) 0.089(7) -0.002(6) 0.000(6) 0.005(5)
C2Y 0.079(8) 0.063(8) 0.067(8) -0.007(7) 0.013(7) -0.006(6)
N1Y' 0.086(7) 0.083(6) 0.086(6) -0.001(4) 0.002(4) 0.000(4)
C1Y' 0.086(6) 0.083(6) 0.085(6) -0.001(4) 0.002(4) 0.000(4)
C2Y' 0.087(6) 0.081(6) 0.085(6) -0.001(4) 0.002(4) 0.001(3)
N1Z 0.14(2) 0.14(2) 0.117(17) 0.006(15) -0.005(16) -0.070(19)
C1Z 0.045(17) 0.18(3) 0.27(5) 0.06(3) -0.02(2) 0.01(2)
C2Z 0.22(4) 0.07(2) 0.20(3) -0.017(19) 0.08(3) 0.01(2)

loop_
_atom_type_symbol
_atom_type_description
_atom_type_scat_dispersion_real
_atom_type_scat_dispersion_imag
_atom_type_scat_source
C C 0.0033 0.0016 'International Tables Vol C Tables 4.2.6.8 and 6.1.1.4'
H H 0.0000 0.0000 'International Tables Vol C Tables 4.2.6.8 and 6.1.1.4'
N N 0.0061 0.0033 'International Tables Vol C Tables 4.2.6.8 and 6.1.1.4'
O O 0.0106 0.0060 'International Tables Vol C Tables 4.2.6.8 and 6.1.1.4'

loop_
_geom_angle_atom_site_label_1
_geom_angle_atom_site_label_2
_geom_angle_atom_site_label_3
_geom_angle
C2A C1A C20A 110.4(10)
C2A C1A C21A 111.7(10)
C20A C1A C21A 109.2(10)
C2A C1A C69A 111.9(10)
C20A C1A C69A 103.0(10)
C21A C1A C69A 110.2(10)
N1A C2A C3A 106.3(11)
N1A C2A C1A 124.0(11)
C3A C2A C1A 129.5(12)
C2A C3A C4A 107.3(12)
C5A C4A C3A 110.6(12)
C4A C5A N1A 102.5(11)
C4A C5A C6A 132.7(12)
N1A C5A C6A 124.8(11)
C5A C6A C81A 110.0(11)
C5A C6A C7A 108.6(10)
C81A C6A C7A 110.8(10)
C5A C6A C35A 110.5(10)
C81A C6A C35A 107.7(11)
C7A C6A C35A 109.2(10)
N2A C7A C8A 105.6(11)
N2A C7A C6A 125.8(12)
C8A C7A C6A 128.5(12)
C7A C8A C9A 107.3(12)
C8A C9A C10A 107.6(12)
N2A C10A C9A 104.7(11)
N2A C10A C11A 127.0(12)
C9A C10A C11A 128.3(12)
C10A C11A C12A 114.2(11)
C10A C11A C93A 115.0(11)
C12A C11A C93A 108.2(11)
C10A C11A C47A 106.9(10)
C12A C11A C47A 108.2(10)
C93A C11A C47A 103.5(10)
C13A C12A N3A 104.6(11)
C13A C12A C11A 131.0(13)
N3A C12A C11A 124.3(12)
C12A C13A C14A 108.5(12)
C15A C14A C13A 108.5(13)
C14A C15A N3A 106.6(12)
C14A C15A C16A 130.0(13)
N3A C15A C16A 123.4(12)
C17A C16A C15A 115.5(11)
C17A C16A C105 108.4(12)
C15A C16A C105 110.0(12)
C17A C16A C59A 107.8(11)
C15A C16A C59A 107.6(11)
C105 C16A C59A 107.3(11)
C18A C17A N4A 104.6(11)
C18A C17A C16A 134.0(13)
N4A C17A C16A 121.2(11)
C17A C18A C19A 110.8(13)
C20A C19A C18A 111.6(13)
C19A C20A N4A 103.1(12)
C19A C20A C1A 136.5(12)
N4A C20A C1A 120.1(12)
C22A C21A C26A 122.0(13)
C22A C21A C1A 118.8(13)
C26A C21A C1A 118.5(12)
C21A C22A C23A 118.6(14)
O1A C23A C24A 114.6(14)
O1A C23A C22A 123.2(15)
C24A C23A C22A 122.0(13)
C23A C24A C25A 116.3(14)
C26A C25A C24A 122.8(14)
C26A C25A O8A 119.6(12)
C24A C25A O8A 117.6(15)
C21A C26A C25A 118.3(13)
C28A C27A O1A 121.3(14)
C28A C27A C32A 118.9(15)
O1A C27A C32A 119.8(13)
C29A C28A C27A 120.2(14)
C28A C29A C30A 122.1(13)
C28A C29A N5A 116.1(14)
C30A C29A N5A 121.7(14)
C29A C30A C31A 119.3(13)
C29A C30A N6A 125.2(13)
C31A C30A N6A 115.1(13)
C30A C31A C32A 118.1(14)
O2A C32A C27A 116.8(13)
O2A C32A C31A 121.7(14)
C27A C32A C31A 121.3(14)
C38A C33A C34A 122.8(13)
C38A C33A O2A 117.9(13)
C34A C33A O2A 118.9(13)
C33A C34A C35A 120.9(12)
C34A C35A C36A 116.9(12)
C34A C35A C6A 121.1(12)
C36A C35A C6A 121.9(12)
C37A C36A C35A 119.1(12)
C38A C37A C36A 121.6(13)
C38A C37A O3A 116.1(13)
C36A C37A O3A 122.3(12)
C33A C38A C37A 118.5(13)
C44A C39A O3A 121.8(13)
C44A C39A C40A 120.0(14)
O3A C39A C40A 117.8(12)
C41A C40A C39A 118.0(14)
C42A C41A C40A 121.4(14)
C42A C41A N7A 121.6(13)
C40A C41A N7A 117.0(14)
C41A C42A C43A 121.6(13)
C41A C42A N8A 122.7(13)
C43A C42A N8A 115.3(12)
C42A C43A C44A 118.4(12)
C39A C44A O4A 117.8(13)
C39A C44A C43A 120.5(13)
O4A C44A C43A 121.7(12)
C50A C45A O4A 122.3(13)
C50A C45A C46A 121.3(13)
O4A C45A C46A 116.4(13)
C47A C46A C45A 118.7(12)
C46A C47A C48A 121.5(13)
C46A C47A C11A 118.3(12)
C48A C47A C11A 120.1(12)
C47A C48A C49A 118.9(13)
O5A C49A C50A 115.6(13)
O5A C49A C48A 123.7(13)
C50A C49A C48A 120.5(12)
C45A C50A C49A 119.0(13)
O5A C51A C56A 121.4(13)
O5A C51A C52A 119.3(13)
C56A C51A C52A 119.0(14)
C53A C52A C51A 117.5(15)
C54A C53A C52A 122.0(14)
C54A C53A N9A 122.4(15)
C52A C53A N9A 115.5(15)
C55A C54A C53A 121.5(14)
C55A C54A N10A 115.2(14)
C53A C54A N10A 123.0(15)
C54A C55A C56A 117.5(14)
O6A C56A C51A 116.2(14)
O6A C56A C55A 121.3(14)
C51A C56A C55A 122.2(14)
C62A C57A C58A 122.6(12)
C62A C57A O6A 121.1(13)
C58A C57A O6A 116.3(12)
C59A C58A C57A 119.5(12)
C58A C59A C60A 118.8(13)
C58A C59A C16A 120.5(12)
C60A C59A C16A 120.6(13)
C59A C60A C61A 120.1(13)
O7A C61A C62A 113.7(14)
O7A C61A C60A 124.1(14)
C62A C61A C60A 122.2(13)
C57A C62A C61A 116.6(13)
O7A C63A C64A 123.1(15)
O7A C63A C68A 119.8(15)
C64A C63A C68A 117.1(16)
C65A C64A C63A 122.6(16)
C64A C65A C66A 117.2(17)
C64A C65A N11A 119.7(17)
C66A C65A N11A 122.7(17)
C67A C66A C65A 122.0(16)
C67A C66A N12A 120.7(15)
C65A C66A N12A 117.2(15)
C66A C67A C68A 123.0(15)
O8A C68A C67A 125.3(14)
O8A C68A C63A 116.5(14)
C67A C68A C63A 118.1(15)
C70A C69A C70' 7.5(15)
C70A C69A C1A 118.2(11)
C70' C69A C1A 114.5(11)
C71A C70A C69A 110.5(8)
C70A C71A C72A 112.3(8)
C71A C72A C73A 107.9(7)
C74A C73A C72A 109.6(7)
C73A C74A C75A 107.5(7)
C76A C75A C74A 109.6(8)
C75A C76A C77A 107.7(7)
C78A C77A C76A 108.5(8)
C79A C78A C77A 108.1(8)
C80A C79A C78A 108.8(8)
C71' C70' C69A 111.5(8)
C72' C71' C70' 110.9(8)
C71' C72' C73' 110.2(7)
C74' C73' C72' 106.6(7)
C75' C74' C73' 110.5(7)
C74' C75' C76' 106.9(7)
C77' C76' C75' 109.1(7)
C76' C77' C78' 108.5(7)
C79' C78' C77' 108.8(7)
C78' C79' C80' 108.8(8)
C6A C81A C82A 117.2(11)
C83A C82A C81A 110.6(7)
C82A C83A C84A 111.6(7)
C83A C84A C85A 106.9(7)
C86A C85A C84A 109.0(7)
C85A C86A C87A 107.9(7)
C86A C87A C88A 109.0(7)
C89A C88A C87A 107.3(7)
C88A C89A C90A 109.1(7)
C89A C90A C91A 107.5(7)
C92A C91A C90A 108.7(8)
C94' C93A C94A 7.0(16)
C94' C93A C11A 115.3(10)
C94A C93A C11A 122.3(17)
C93A C94A C95A 107.6(8)
C96A C95A C94A 108.8(8)
C95A C96A C97A 107.9(8)
C98A C97A C96A 108.7(8)
C97A C98A C99A 108.5(8)
C100 C99A C98A 109.3(7)
C101 C100 C99A 109.3(7)
C100 C101 C102 109.3(7)
C101 C102 C103 108.4(7)
C102 C103 C104 108.4(7)
C95' C94' C93A 110.8(8)
C96' C95' C94' 110.2(8)
C95' C96' C97' 110.1(7)
C98' C97' C96' 109.8(7)
C97' C98' C99' 109.5(8)
C10' C99' C98' 114.7(16)
C99' C10' C11' 122(2)
C10' C11' C12' 113(2)
C13' C12' C11' 122(2)
C12' C13' C14' 139(3)
C106 C105 C16A 116.9(11)
C107 C106 C105 111.2(7)
C106 C107 C108 112.0(7)
C107 C108 C109 109.7(7)
C110 C109 C108 108.3(6)
C109 C110 C111 110.9(7)
C110 C111 C112 107.5(7)
C113 C112 C111 120.1(9)
C112 C113 C114 118.1(9)
C113 C114 C115 108.4(7)
C114 C115 C116 109.2(7)
C20B C1B C2B 107.2(12)
C20B C1B C21B 112.7(12)
C2B C1B C21B 113.5(12)
C20B C1B C69B 108.1(12)
C2B C1B C69B 107.1(11)
C21B C1B C69B 107.9(11)
C3B C2B N1B 105.4(12)
C3B C2B C1B 133.5(13)
N1B C2B C1B 121.1(13)
C2B C3B C4B 108.7(13)
C5B C4B C3B 108.2(13)
C4B C5B N1B 106.8(11)
C4B C5B C6B 130.3(13)
N1B C5B C6B 122.7(12)
C7B C6B C35B 111.8(11)
C7B C6B C5B 107.1(11)
C35B C6B C5B 110.8(11)
C7B C6B C81B 108.5(11)
C35B C6B C81B 108.5(11)
C5B C6B C81B 110.2(11)
N2B C7B C8B 104.5(12)
N2B C7B C6B 123.9(13)
C8B C7B C6B 131.6(13)
C7B C8B C9B 109.6(12)
C10B C9B C8B 107.8(12)
N2B C10B C9B 105.1(12)
N2B C10B C11B 122.9(13)
C9B C10B C11B 131.9(13)
C12B C11B C47B 109.9(11)
C12B C11B C10B 110.0(11)
C47B C11B C10B 111.6(11)
C12B C11B C93B 107.6(11)
C47B C11B C93B 107.2(10)
C10B C11B C93B 110.4(11)
N3B C12B C13B 106.1(11)
N3B C12B C11B 124.1(13)
C13B C12B C11B 129.7(12)
C12B C13B C14B 107.8(11)
C15B C14B C13B 107.6(12)
C14B C15B N3B 107.6(12)
C14B C15B C16B 130.2(13)
N3B C15B C16B 122.2(13)
C15B C16B C17B 108.9(11)
C15B C16B C59B 113.1(11)
C17B C16B C59B 110.9(10)
C15B C16B C205 111.5(11)
C17B C16B C205 108.2(10)
C59B C16B C205 104.0(10)
C18B C17B N4B 107.3(12)
C18B C17B C16B 130.8(13)
N4B C17B C16B 121.8(12)
C17B C18B C19B 105.7(12)
C20B C19B C18B 111.8(13)
C19B C20B N4B 102.7(13)
C19B C20B C1B 133.0(14)
N4B C20B C1B 123.8(14)
C22B C21B C26B 117.9(13)
C22B C21B C1B 121.6(13)
C26B C21B C1B 120.4(13)
C21B C22B C23B 121.7(13)
C24B C23B C22B 122.7(13)
C24B C23B O2B 118.8(13)
C22B C23B O2B 118.5(13)
C23B C24B C25B 115.8(14)
C24B C25B C26B 123.4(14)
C24B C25B O3B 111.2(14)
C26B C25B O3B 125.1(13)
C25B C26B C21B 118.3(13)
C28B C27B O3B 118.9(12)
C28B C27B C32B 120.8(14)
O3B C27B C32B 120.0(13)
C27B C28B C29B 118.2(14)
C30B C29B C28B 120.2(13)
C30B C29B N7B 124.5(14)
C28B C29B N7B 115.3(13)
C29B C30B C31B 122.0(13)
C29B C30B N8B 122.1(15)
C31B C30B N8B 115.9(14)
C32B C31B C30B 117.2(13)
O4B C32B C31B 123.3(12)
O4B C32B C27B 115.4(13)
C31B C32B C27B 121.3(13)
C34B C33B O4B 123.0(13)
C34B C33B C38B 120.3(13)
O4B C33B C38B 116.6(13)
C35B C34B C33B 122.5(12)
C36B C35B C34B 118.0(13)
C36B C35B C6B 121.0(12)
C34B C35B C6B 120.9(12)
C35B C36B C37B 121.2(13)
O5B C37B C38B 112.4(16)
O5B C37B C36B 127.2(13)
C38B C37B C36B 120.2(15)
C37B C38B C33B 117.7(14)
O5B C39B C44B 119.6(12)
O5B C39B C40B 120.6(12)
C44B C39B C40B 119.7(13)
O6B C40B C41B 124.1(14)
O6B C40B C39B 116.2(13)
C41B C40B C39B 119.5(14)
C42B C41B C40B 121.6(15)
C41B C42B N10B 120.4(15)
C41B C42B C43B 117.8(14)
N10B C42B C43B 121.6(13)
C44B C43B C42B 122.8(13)
C44B C43B N9B 114.9(15)
C42B C43B N9B 122.3(13)
C39B C44B C43B 118.5(14)
C50B C45B C46B 122.0(13)
C50B C45B O6B 115.9(12)
C46B C45B O6B 122.1(12)
C45B C46B C47B 122.6(12)
C46B C47B C48B 116.7(13)
C46B C47B C11B 120.1(12)
C48B C47B C11B 123.2(13)
C49B C48B C47B 122.6(14)
O7B C49B C48B 128.3(12)
O7B C49B C50B 112.7(13)
C48B C49B C50B 118.9(15)
C45B C50B C49B 117.2(14)
C56B C51B C52B 120.8(13)
C56B C51B O7B 120.0(12)
C52B C51B O7B 119.0(12)
C53B C52B C51B 120.3(12)
C52B C53B C54B 120.4(12)
C52B C53B N11B 118.5(12)
C54B C53B N11B 120.7(13)
C53B C54B C55B 119.3(13)
C53B C54B N12B 124.2(12)
C55B C54B N12B 116.5(12)
C54B C55B C56B 120.5(13)
O8B C56B C51B 119.5(12)
O8B C56B C55B 122.0(12)
C51B C56B C55B 118.5(13)
C58B C57B O8B 121.8(12)
C58B C57B C62B 120.3(13)
O8B C57B C62B 117.7(12)
C57B C58B C59B 122.9(13)
C58B C59B C60B 115.8(13)
C58B C59B C16B 121.3(12)
C60B C59B C16B 122.7(12)
C61B C60B C59B 122.8(13)
C60B C61B O1B 124.6(14)
C60B C61B C62B 121.4(13)
O1B C61B C62B 113.8(13)
C61B C62B C57B 116.7(13)
C68B C63B O1B 123.3(13)
C68B C63B C64B 118.7(14)
O1B C63B C64B 117.9(13)
C65B C64B C63B 118.9(14)
C64B C65B C66B 120.1(14)
C64B C65B N5B 119.7(17)
C66B C65B N5B 119.9(17)
C67B C66B C65B 116.6(15)
C67B C66B N6B 119.8(16)
C65B C66B N6B 123.5(15)
C66B C67B C68B 126.0(17)
C63B C68B C67B 119.1(14)
C63B C68B O2B 119.2(13)
C67B C68B O2B 121.8(14)
C70B C69B C1B 114.9(10)
C69B C70B C71B 109.3(6)
C72B C71B C70B 110.6(6)
C71B C72B C73B 110.2(6)
C74B C73B C72B 110.6(6)
C75B C74B C73B 110.9(7)
C74B C75B C76B 110.4(7)
C75B C76B C77B 108.3(6)
C78B C77B C76B 109.1(7)
C77B C78B C79B 107.2(7)
C80B C79B C78B 108.4(7)
C82B C81B C6B 116.5(10)
C81B C82B C83B 110.9(7)
C84B C83B C82B 108.7(7)
C85B C84B C83B 111.6(7)
C84B C85B C86B 109.7(7)
C87B C86B C85B 110.1(7)
C86B C87B C88B 110.2(8)
C87B C88B C89B 109.0(8)
C88B C89B C90B 108.6(8)
C91B C90B C89B 115.5(13)
C90B C91B C92B 110(2)
C94B C93B C11B 116.0(9)
C95B C94B C93B 108.7(6)
C96B C95B C94B 111.0(6)
C95B C96B C97B 110.4(6)
C98B C97B C96B 110.1(6)
C99B C98B C97B 111.4(7)
C200 C99B C98B 112.2(7)
C99B C200 C201 110.8(7)
C200 C201 C202 109.6(7)
C203 C202 C201 109.1(7)
C202 C203 C204 109.5(7)
C206 C205 C16B 116.8(9)
C207 C206 C205 110.3(6)
C206 C207 C208 110.4(6)
C209 C208 C207 110.3(6)
C210 C209 C208 112.0(7)
C209 C210 C211 112.1(7)
C210 C211 C212 111.2(7)
C211 C212 C213 109.4(12)
C214 C213 C212 108.6(12)
C215 C214 C213 110.6(7)
C214 C215 C216 109.1(7)
C2A N1A C5A 113.1(11)
C10A N2A C7A 114.4(12)
C15A N3A C12A 111.6(10)
C17A N4A C20A 109.9(11)
O9A N5A O10A 123.7(15)
O9A N5A C29A 119.6(18)
O10A N5A C29A 116.7(18)
O12A N6A O11A 123.4(14)
O12A N6A C30A 119.8(13)
O11A N6A C30A 116.8(14)
O14A N7A O13A 123.6(16)
O14A N7A C41A 119.3(14)
O13A N7A C41A 117.0(17)
O16A N8A O15A 125.1(13)
O16A N8A C42A 117.4(13)
O15A N8A C42A 117.0(14)
O18A N9A O17A 123(2)
O18A N9A C53A 118.7(19)
O17A N9A C53A 118(2)
O20A N10A O19A 126.0(15)
O20A N10A C54A 120.3(15)
O19A N10A C54A 113.6(16)
O21A N11A O22A 126(2)
O21A N11A C65A 115(2)
O22A N11A C65A 118.9(19)
O24A N12A O23A 121.5(16)
O24A N12A C66A 117.7(16)
O23A N12A C66A 119.6(18)
C5B N1B C2B 110.9(11)
C7B N2B C10B 112.9(12)
C12B N3B C15B 110.6(12)
C17B N4B C20B 112.4(12)
O9B N5B O10B 132.5(19)
O9B N5B C65B 114(2)
O10B N5B C65B 113.1(19)
O12B N6B O11B 123.9(17)
O12B N6B C66B 119.2(13)
O11B N6B C66B 116.0(16)
O13B N7B O14B 123.6(14)
O13B N7B C29B 122.1(14)
O14B N7B C29B 113.7(14)
O16B N8B O15B 124.8(15)
O16B N8B C30B 119.9(15)
O15B N8B C30B 114.9(15)
O17B N9B O18B 123.3(15)
O17B N9B C43B 121.0(14)
O18B N9B C43B 115.7(14)
O20B N10B O19B 124.5(14)
O20B N10B C42B 118.7(14)
O19B N10B C42B 116.3(14)
O22B N11B O21B 122.8(12)
O22B N11B C53B 119.6(12)
O21B N11B C53B 117.5(13)
O17C N12B O16C 123.3(14)
O17C N12B C54B 118.3(14)
O16C N12B C54B 118.0(13)
C23A O1A C27A 121.6(12)
C32A O2A C33A 116.0(11)
C39A O3A C37A 120.1(10)
C44A O4A C45A 119.2(11)
C51A O5A C49A 121.7(11)
C56A O6A C57A 119.6(11)
C61A O7A C63A 120.9(11)
C68A O8A C25A 114.8(11)
C63B O1B C61B 119.7(11)
C68B O2B C23B 116.2(10)
C27B O3B C25B 117.6(10)
C32B O4B C33B 115.3(10)
C39B O5B C37B 118.8(11)
C40B O6B C45B 118.4(10)
C49B O7B C51B 115.0(10)
C56B O8B C57B 116.6(10)
N1R C1R C2R 176.9
N1X C1X C2X 167.7(17)
N1Y C1Y C2Y 169(3)
C1Y' N1Y' C2Y' 28(6)
C2Y' C1Y' N1Y' 98(10)
C1Y' C2Y' N1Y' 54(8)
N1Z C1Z C2Z 178(4)

loop_
_geom_bond_atom_site_label_1
_geom_bond_atom_site_label_2
_geom_bond_distance
C1A C2A 1.453(18)
C1A C20A 1.554(19)
C1A C21A 1.567(19)
C1A C69A 1.598(17)
C2A N1A 1.364(16)
C2A C3A 1.366(19)
C3A C4A 1.416(19)
C4A C5A 1.380(19)
C5A N1A 1.405(16)
C5A C6A 1.488(19)
C6A C81A 1.516(18)
C6A C7A 1.531(18)
C6A C35A 1.559(19)
C7A N2A 1.353(16)
C7A C8A 1.385(18)
C8A C9A 1.402(17)
C9A C10A 1.421(19)
C10A N2A 1.318(16)
C10A C11A 1.467(19)
C11A C12A 1.489(19)
C11A C93A 1.548(17)
C11A C47A 1.640(19)
C12A C13A 1.343(19)
C12A N3A 1.402(16)
C13A C14A 1.433(19)
C14A C15A 1.329(18)
C15A N3A 1.356(16)
C15A C16A 1.52(2)
C16A C17A 1.501(19)
C16A C105 1.547(19)
C16A C59A 1.60(2)
C17A C18A 1.336(19)
C17A N4A 1.386(16)
C18A C19A 1.338(18)
C19A C20A 1.335(18)
C20A N4A 1.426(17)
C21A C22A 1.365(19)
C21A C26A 1.368(19)
C22A C23A 1.44(2)
C23A O1A 1.371(17)
C23A C24A 1.37(2)
C24A C25A 1.41(2)
C25A C26A 1.40(2)
C25A O8A 1.410(17)
C27A C28A 1.37(2)
C27A O1A 1.374(18)
C27A C32A 1.39(2)
C28A C29A 1.35(2)
C29A C30A 1.38(2)
C29A N5A 1.46(2)
C30A C31A 1.390(19)
C30A N6A 1.427(18)
C31A C32A 1.40(2)
C32A O2A 1.386(16)
C33A C38A 1.331(19)
C33A C34A 1.345(18)
C33A O2A 1.435(17)
C34A C35A 1.402(18)
C35A C36A 1.405(19)
C36A C37A 1.387(19)
C37A C38A 1.366(19)
C37A O3A 1.391(16)
C39A C44A 1.338(18)
C39A O3A 1.376(16)
C39A C40A 1.41(2)
C40A C41A 1.38(2)
C41A C42A 1.340(19)
C41A N7A 1.46(2)
C42A C43A 1.352(18)
C42A N8A 1.479(18)
C43A C44A 1.419(19)
C44A O4A 1.377(16)
C45A C50A 1.344(19)
C45A O4A 1.399(16)
C45A C46A 1.441(19)
C46A C47A 1.322(17)
C47A C48A 1.379(19)
C48A C49A 1.41(2)
C49A O5A 1.358(16)
C49A C50A 1.365(19)
C51A O5A 1.348(17)
C51A C56A 1.39(2)
C51A C52A 1.40(2)
C52A C53A 1.39(2)
C53A C54A 1.37(2)
C53A N9A 1.49(2)
C54A C55A 1.35(2)
C54A N10A 1.47(2)
C55A C56A 1.40(2)
C56A O6A 1.385(16)
C57A C62A 1.350(19)
C57A C58A 1.410(18)
C57A O6A 1.414(16)
C58A C59A 1.363(18)
C59A C60A 1.373(19)
C60A C61A 1.39(2)
C61A O7A 1.366(17)
C61A C62A 1.38(2)
C63A O7A 1.367(19)
C63A C64A 1.40(2)
C63A C68A 1.40(2)
C64A C65A 1.36(2)
C65A C66A 1.39(2)
C65A N11A 1.46(3)
C66A C67A 1.277(19)
C66A N12A 1.44(2)
C67A C68A 1.39(2)
C68A O8A 1.385(17)
C69A C70A 1.535(5)
C69A C70' 1.536(5)
C70A C71A 1.530(5)
C71A C72A 1.534(5)
C72A C73A 1.542(5)
C73A C74A 1.539(5)
C74A C75A 1.541(5)
C75A C76A 1.538(5)
C76A C77A 1.542(5)
C77A C78A 1.540(5)
C78A C79A 1.540(5)
C79A C80A 1.538(5)
C70' C71' 1.533(5)
C71' C72' 1.531(5)
C72' C73' 1.546(5)
C73' C74' 1.539(5)
C74' C75' 1.538(5)
C75' C76' 1.545(5)
C76' C77' 1.538(5)
C77' C78' 1.540(5)
C78' C79' 1.539(5)
C79' C80' 1.540(5)
C81A C82A 1.537(5)
C82A C83A 1.530(5)
C83A C84A 1.532(5)
C84A C85A 1.547(5)
C85A C86A 1.535(5)
C86A C87A 1.541(5)
C87A C88A 1.542(5)
C88A C89A 1.539(5)
C89A C90A 1.539(5)
C90A C91A 1.540(5)
C91A C92A 1.536(5)
C93A C94' 1.538(5)
C93A C94A 1.539(5)
C94A C95A 1.541(5)
C95A C96A 1.539(5)
C96A C97A 1.542(5)
C97A C98A 1.537(5)
C98A C99A 1.542(5)
C99A C100 1.540(5)
C100 C101 1.539(4)
C101 C102 1.540(4)
C102 C103 1.540(4)
C103 C104 1.541(4)
C94' C95' 1.535(5)
C95' C96' 1.535(5)
C96' C97' 1.540(5)
C97' C98' 1.536(5)
C98' C99' 1.540(5)
C99' C10' 1.43(2)
C10' C11' 1.443(18)
C11' C12' 1.55(4)
C12' C13' 1.302(16)
C13' C14' 1.365(19)
C105 C106 1.536(5)
C106 C107 1.529(5)
C107 C108 1.532(5)
C108 C109 1.544(5)
C109 C110 1.538(5)
C110 C111 1.539(5)
C111 C112 1.543(5)
C112 C113 1.361(11)
C113 C114 1.538(5)
C114 C115 1.538(5)
C115 C116 1.541(5)
C1B C20B 1.48(2)
C1B C2B 1.51(2)
C1B C21B 1.54(2)
C1B C69B 1.593(17)
C2B C3B 1.37(2)
C2B N1B 1.392(17)
C3B C4B 1.41(2)
C4B C5B 1.357(19)
C5B N1B 1.367(16)
C5B C6B 1.532(19)
C6B C7B 1.52(2)
C6B C35B 1.520(19)
C6B C81B 1.567(18)
C7B N2B 1.353(16)
C7B C8B 1.38(2)
C8B C9B 1.39(2)
C9B C10B 1.376(19)
C10B N2B 1.376(17)
C10B C11B 1.525(19)
C11B C12B 1.487(19)
C11B C47B 1.513(19)
C11B C93B 1.585(17)
C12B N3B 1.378(16)
C12B C13B 1.402(19)
C13B C14B 1.424(18)
C14B C15B 1.372(19)
C15B N3B 1.382(17)
C15B C16B 1.502(19)
C16B C17B 1.515(19)
C16B C59B 1.538(19)
C16B C205 1.569(17)
C17B C18B 1.353(18)
C17B N4B 1.361(16)
C18B C19B 1.40(2)
C19B C20B 1.36(2)
C20B N4B 1.378(18)
C21B C22B 1.331(18)
C21B C26B 1.39(2)
C22B C23B 1.385(18)
C23B C24B 1.328(19)
C23B O2B 1.445(16)
C24B C25B 1.368(19)
C25B C26B 1.39(2)
C25B O3B 1.414(16)
C27B C28B 1.37(2)
C27B O3B 1.400(16)
C27B C32B 1.409(19)
C28B C29B 1.42(2)
C29B C30B 1.37(2)
C29B N7B 1.424(19)
C30B C31B 1.407(19)
C30B N8B 1.450(19)
C31B C32B 1.381(19)
C32B O4B 1.376(16)
C33B C34B 1.383(19)
C33B O4B 1.401(17)
C33B C38B 1.42(2)
C34B C35B 1.379(18)
C35B C36B 1.377(19)
C36B C37B 1.43(2)
C37B O5B 1.376(19)
C37B C38B 1.39(2)
C39B O5B 1.324(15)
C39B C44B 1.392(19)
C39B C40B 1.42(2)
C40B O6B 1.332(17)
C40B C41B 1.416(19)
C41B C42B 1.362(19)
C42B N10B 1.40(2)
C42B C43B 1.41(2)
C43B C44B 1.40(2)
C43B N9B 1.45(2)
C45B C50B 1.361(19)
C45B C46B 1.369(17)
C45B O6B 1.397(15)
C46B C47B 1.392(18)
C47B C48B 1.396(19)
C48B C49B 1.376(19)
C49B O7B 1.366(17)
C49B C50B 1.47(2)
C51B C56B 1.368(18)
C51B C52B 1.378(18)
C51B O7B 1.397(15)
C52B C53B 1.351(18)
C53B C54B 1.372(18)
C53B N11B 1.473(18)
C54B C55B 1.384(18)
C54B N12B 1.473(18)
C55B C56B 1.385(19)
C56B O8B 1.347(16)
C57B C58B 1.361(18)
C57B O8B 1.391(16)
C57B C62B 1.408(19)
C58B C59B 1.372(17)
C59B C60B 1.415(19)
C60B C61B 1.319(19)
C61B O1B 1.395(16)
C61B C62B 1.41(2)
C63B C68B 1.321(19)
C63B O1B 1.360(16)
C63B C64B 1.40(2)
C64B C65B 1.37(2)
C65B C66B 1.39(2)
C65B N5B 1.54(2)
C66B C67B 1.27(2)
C66B N6B 1.50(2)
C67B C68B 1.35(2)
C68B O2B 1.377(15)
C69B C70B 1.538(5)
C70B C71B 1.540(5)
C71B C72B 1.535(5)
C72B C73B 1.539(5)
C73B C74B 1.536(5)
C74B C75B 1.534(5)
C75B C76B 1.537(5)
C76B C77B 1.539(5)
C77B C78B 1.538(5)
C78B C79B 1.543(5)
C79B C80B 1.533(5)
C81B C82B 1.535(5)
C82B C83B 1.539(5)
C83B C84B 1.538(5)
C84B C85B 1.534(5)
C85B C86B 1.535(5)
C86B C87B 1.534(5)
C87B C88B 1.534(5)
C88B C89B 1.537(5)
C89B C90B 1.538(5)
C90B C91B 1.418(18)
C91B C92B 1.62(4)
C93B C94B 1.540(5)
C94B C95B 1.537(5)
C95B C96B 1.532(5)
C96B C97B 1.537(5)
C97B C98B 1.533(5)
C98B C99B 1.531(5)
C99B C200 1.530(5)
C200 C201 1.534(5)
C201 C202 1.539(5)
C202 C203 1.538(5)
C203 C204 1.540(5)
C205 C206 1.539(5)
C206 C207 1.535(5)
C207 C208 1.538(5)
C208 C209 1.534(5)
C209 C210 1.531(5)
C210 C211 1.533(5)
C211 C212 1.536(5)
C212 C213 1.56(2)
C213 C214 1.539(5)
C214 C215 1.537(5)
C215 C216 1.538(5)
N5A O9A 1.226(19)
N5A O10A 1.26(2)
N6A O12A 1.209(16)
N6A O11A 1.240(16)
N7A O14A 1.210(18)
N7A O13A 1.267(19)
N8A O16A 1.192(15)
N8A O15A 1.222(16)
N9A O18A 1.16(2)
N9A O17A 1.22(2)
N10A O20A 1.144(17)
N10A O19A 1.248(18)
N11A O21A 1.18(2)
N11A O22A 1.20(2)
N12A O24A 1.209(18)
N12A O23A 1.218(18)
N5B O9B 1.18(2)
N5B O10B 1.26(2)
N6B O12B 1.211(18)
N6B O11B 1.214(16)
N7B O13B 1.199(15)
N7B O14B 1.260(16)
N8B O16B 1.183(16)
N8B O15B 1.214(16)
N9B O17B 1.191(15)
N9B O18B 1.219(16)
N10B O20B 1.181(17)
N10B O19B 1.254(17)
N11B O22B 1.232(14)
N11B O21B 1.253(15)
N12B O17C 1.159(15)
N12B O16C 1.254(16)
N1R C1R 1.1611
C1R C2R 1.4954
N1X C1X 1.506(5)
C1X C2X 1.525(5)
N1Y C1Y 1.30(3)
C1Y C2Y 1.46(4)
N1Y' C1Y' 1.150(5)
N1Y' C2Y' 1.41(11)
C1Y' C2Y' 0.67(11)
N1Z C1Z 1.16(3)
C1Z C2Z 1.43(4)

loop_
_geom_torsion_atom_site_label_1
_geom_torsion_atom_site_label_2
_geom_torsion_atom_site_label_3
_geom_torsion_atom_site_label_4
_geom_torsion
C20A C1A C2A N1A 81.6(16)
C21A C1A C2A N1A -40.1(17)
C69A C1A C2A N1A -164.2(12)
C20A C1A C2A C3A -104.0(16)
C21A C1A C2A C3A 134.3(15)
C69A C1A C2A C3A 10(2)
N1A C2A C3A C4A -1.7(15)
C1A C2A C3A C4A -176.9(14)
C2A C3A C4A C5A 3.7(16)
C3A C4A C5A N1A -3.8(15)
C3A C4A C5A C6A 174.8(13)
C4A C5A C6A C81A -16(2)
N1A C5A C6A C81A 162.4(12)
C4A C5A C6A C7A 105.5(16)
N1A C5A C6A C7A -76.1(15)
C4A C5A C6A C35A -134.8(15)
N1A C5A C6A C35A 43.7(16)
C5A C6A C7A N2A 64.0(16)
C81A C6A C7A N2A -175.0(13)
C35A C6A C7A N2A -56.6(16)
C5A C6A C7A C8A -114.7(14)
C81A C6A C7A C8A 6.3(19)
C35A C6A C7A C8A 124.7(14)
N2A C7A C8A C9A 3.9(14)
C6A C7A C8A C9A -177.2(12)
C7A C8A C9A C10A -0.4(14)
C8A C9A C10A N2A -3.3(14)
C8A C9A C10A C11A 178.7(13)
N2A C10A C11A C12A -62.5(17)
C9A C10A C11A C12A 115.0(15)
N2A C10A C11A C93A 171.4(12)
C9A C10A C11A C93A -11.0(19)
N2A C10A C11A C47A 57.1(16)
C9A C10A C11A C47A -125.3(14)
C10A C11A C12A C13A -115.8(17)
C93A C11A C12A C13A 14(2)
C47A C11A C12A C13A 125.3(16)
C10A C11A C12A N3A 61.4(17)
C93A C11A C12A N3A -169.1(12)
C47A C11A C12A N3A -57.5(15)
N3A C12A C13A C14A 1.9(15)
C11A C12A C13A C14A 179.6(13)
C12A C13A C14A C15A 1.4(16)
C13A C14A C15A N3A -4.2(15)
C13A C14A C15A C16A 174.6(13)
C14A C15A C16A C17A 115.8(16)
N3A C15A C16A C17A -65.6(17)
C14A C15A C16A C105 -7(2)
N3A C15A C16A C105 171.3(12)
C14A C15A C16A C59A -123.8(14)
N3A C15A C16A C59A 54.8(16)
C15A C16A C17A C18A -129.1(16)
C105 C16A C17A C18A -5(2)
C59A C16A C17A C18A 110.7(16)
C15A C16A C17A N4A 56.2(16)
C105 C16A C17A N4A -180.0(12)
C59A C16A C17A N4A -64.1(15)
N4A C17A C18A C19A -0.1(15)
C16A C17A C18A C19A -175.4(13)
C17A C18A C19A C20A 1.3(17)
C18A C19A C20A N4A -1.8(15)
C18A C19A C20A C1A 170.8(14)
C2A C1A C20A C19A 126.8(17)
C21A C1A C20A C19A -110.0(17)
C69A C1A C20A C19A 7(2)
C2A C1A C20A N4A -61.5(15)
C21A C1A C20A N4A 61.7(14)
C69A C1A C20A N4A 178.8(11)
C2A C1A C21A C22A -52.2(15)
C20A C1A C21A C22A -174.6(12)
C69A C1A C21A C22A 72.9(15)
C2A C1A C21A C26A 137.6(12)
C20A C1A C21A C26A 15.1(15)
C69A C1A C21A C26A -97.3(14)
C26A C21A C22A C23A -3(2)
C1A C21A C22A C23A -172.7(11)
C21A C22A C23A O1A 175.0(12)
C21A C22A C23A C24A 1(2)
O1A C23A C24A C25A -174.7(12)
C22A C23A C24A C25A 0(2)
C23A C24A C25A C26A 1(2)
C23A C24A C25A O8A -178.5(12)
C22A C21A C26A C25A 4(2)
C1A C21A C26A C25A 173.8(11)
C24A C25A C26A C21A -3(2)
O8A C25A C26A C21A 176.7(12)
O1A C27A C28A C29A -177.6(13)
C32A C27A C28A C29A -1(2)
C27A C28A C29A C30A -2(2)
C27A C28A C29A N5A 178.5(15)
C28A C29A C30A C31A 5(2)
N5A C29A C30A C31A -175.6(15)
C28A C29A C30A N6A 177.0(14)
N5A C29A C30A N6A -3(2)
C29A C30A C31A C32A -5(2)
N6A C30A C31A C32A -177.7(12)
C28A C27A C32A O2A -173.6(12)
O1A C27A C32A O2A 3.2(18)
C28A C27A C32A C31A 1(2)
O1A C27A C32A C31A 177.5(12)
C30A C31A C32A O2A 176.2(12)
C30A C31A C32A C27A 2(2)
C38A C33A C34A C35A 2(2)
O2A C33A C34A C35A 175.1(12)
C33A C34A C35A C36A 0.3(19)
C33A C34A C35A C6A 176.4(12)
C5A C6A C35A C34A 21.6(16)
C81A C6A C35A C34A -98.6(14)
C7A C6A C35A C34A 141.0(12)
C5A C6A C35A C36A -162.5(12)
C81A C6A C35A C36A 77.3(15)
C7A C6A C35A C36A -43.1(16)
C34A C35A C36A C37A 0.1(19)
C6A C35A C36A C37A -175.9(11)
C35A C36A C37A C38A -3(2)
C35A C36A C37A O3A 175.3(12)
C34A C33A C38A C37A -6(2)
O2A C33A C38A C37A -178.3(12)
C36A C37A C38A C33A 6(2)
O3A C37A C38A C33A -172.7(12)
C44A C39A C40A C41A -4(2)
O3A C39A C40A C41A -176.2(12)
C39A C40A C41A C42A 0(2)
C39A C40A C41A N7A 179.2(13)
C40A C41A C42A C43A 1(2)
N7A C41A C42A C43A -177.4(14)
C40A C41A C42A N8A 174.4(13)
N7A C41A C42A N8A -4(2)
C41A C42A C43A C44A 0(2)
N8A C42A C43A C44A -173.1(12)
O3A C39A C44A O4A -2.4(18)
C40A C39A C44A O4A -174.3(12)
O3A C39A C44A C43A 177.7(12)
C40A C39A C44A C43A 5.8(19)
C42A C43A C44A C39A -4.1(19)
C42A C43A C44A O4A 176.1(12)
C50A C45A C46A C47A -1.5(19)
O4A C45A C46A C47A 175.9(11)
C45A C46A C47A C48A 0.5(18)
C45A C46A C47A C11A 176.0(11)
C10A C11A C47A C46A 17.9(15)
C12A C11A C47A C46A 141.4(12)
C93A C11A C47A C46A -103.9(12)
C10A C11A C47A C48A -166.5(12)
C12A C11A C47A C48A -43.1(15)
C93A C11A C47A C48A 71.7(14)
C46A C47A C48A C49A 1.0(19)
C11A C47A C48A C49A -174.5(11)
C47A C48A C49A O5A 172.8(12)
C47A C48A C49A C50A -2(2)
O4A C45A C50A C49A -176.4(12)
C46A C45A C50A C49A 1(2)
O5A C49A C50A C45A -174.1(12)
C48A C49A C50A C45A 1(2)
O5A C51A C52A C53A -175.7(12)
C56A C51A C52A C53A -2(2)
C51A C52A C53A C54A -2(2)
C51A C52A C53A N9A -177.5(15)
C52A C53A C54A C55A 5(2)
N9A C53A C54A C55A -180.0(15)
C52A C53A C54A N10A -180.0(14)
N9A C53A C54A N10A -5(2)
C53A C54A C55A C56A -3(2)
N10A C54A C55A C56A -178.7(13)
O5A C51A C56A O6A 3.0(18)
C52A C51A C56A O6A -170.6(12)
O5A C51A C56A C55A 177.1(12)
C52A C51A C56A C55A 4(2)
C54A C55A C56A O6A 172.9(12)
C54A C55A C56A C51A -1(2)
C62A C57A C58A C59A -3.7(19)
O6A C57A C58A C59A 176.0(11)
C57A C58A C59A C60A 2.8(18)
C57A C58A C59A C16A 179.3(11)
C17A C16A C59A C58A 144.4(12)
C15A C16A C59A C58A 19.2(16)
C105 C16A C59A C58A -99.1(14)
C17A C16A C59A C60A -39.2(16)
C15A C16A C59A C60A -164.4(11)
C105 C16A C59A C60A 77.4(15)
C58A C59A C60A C61A 0.3(18)
C16A C59A C60A C61A -176.2(11)
C59A C60A C61A O7A 174.3(12)
C59A C60A C61A C62A -3(2)
C58A C57A C62A C61A 1(2)
O6A C57A C62A C61A -178.4(11)
O7A C61A C62A C57A -175.4(11)
C60A C61A C62A C57A 2(2)
O7A C63A C64A C65A -178.5(14)
C68A C63A C64A C65A -1(2)
C63A C64A C65A C66A 1(2)
C63A C64A C65A N11A -172.3(17)
C64A C65A C66A C67A -1(2)
N11A C65A C66A C67A 171.7(18)
C64A C65A C66A N12A 175.6(15)
N11A C65A C66A N12A -11(3)
C65A C66A C67A C68A 1(2)
N12A C66A C67A C68A -175.5(14)
C66A C67A C68A O8A 178.8(13)
C66A C67A C68A C63A -1(2)
O7A C63A C68A O8A -1.3(18)
C64A C63A C68A O8A -179.3(12)
O7A C63A C68A C67A 178.5(12)
C64A C63A C68A C67A 0.5(19)
C2A C1A C69A C70A 156.9(17)
C20A C1A C69A C70A -84.4(18)
C21A C1A C69A C70A 32(2)
C2A C1A C69A C70' 164.1(14)
C20A C1A C69A C70' -77.2(16)
C21A C1A C69A C70' 39.1(18)
C70' C69A C70A C71A 110(10)
C1A C69A C70A C71A 171.9(13)
C69A C70A C71A C72A 66(2)
C70A C71A C72A C73A 169(3)
C71A C72A C73A C74A -172(3)
C72A C73A C74A C75A 180(3)
C73A C74A C75A C76A -163(3)
C74A C75A C76A C77A 167(3)
C75A C76A C77A C78A -162(3)
C76A C77A C78A C79A -56(3)
C77A C78A C79A C80A -173(3)
C70A C69A C70' C71' -90(9)
C1A C69A C70' C71' 148.6(15)
C69A C70' C71' C72' 48(2)
C70' C71' C72' C73' 136(2)
C71' C72' C73' C74' -136(3)
C72' C73' C74' C75' -169(3)
C73' C74' C75' C76' 177(3)
C74' C75' C76' C77' -178(4)
C75' C76' C77' C78' -174(4)
C76' C77' C78' C79' -176(3)
C77' C78' C79' C80' 174(4)
C5A C6A C81A C82A -70.3(17)
C7A C6A C81A C82A 169.6(13)
C35A C6A C81A C82A 50.3(17)
C6A C81A C82A C83A 161.9(12)
C81A C82A C83A C84A 78.6(18)
C82A C83A C84A C85A 164.9(17)
C83A C84A C85A C86A 174(2)
C84A C85A C86A C87A -176.8(18)
C85A C86A C87A C88A -64(2)
C86A C87A C88A C89A -158.0(17)
C87A C88A C89A C90A 175(2)
C88A C89A C90A C91A 158.6(19)
C89A C90A C91A C92A 109(2)
C10A C11A C93A C94' -61.4(17)
C12A C11A C93A C94' 169.5(13)
C47A C11A C93A C94' 54.9(16)
C10A C11A C93A C94A -61(4)
C12A C11A C93A C94A 170(4)
C47A C11A C93A C94A 55(4)
C94' C93A C94A C95A 147(32)
C11A C93A C94A C95A 146(3)
C93A C94A C95A C96A 149(4)
C94A C95A C96A C97A 175(4)
C95A C96A C97A C98A 174(4)
C96A C97A C98A C99A -85(3)
C97A C98A C99A C100 -126.6(18)
C98A C99A C100 C101 -131(3)
C99A C100 C101 C102 -97(3)
C100 C101 C102 C103 -131(2)
C101 C102 C103 C104 48(3)
C94A C93A C94' C95' 4(27)
C11A C93A C94' C95' -177.2(11)
C93A C94' C95' C96' -80(2)
C94' C95' C96' C97' -160.6(19)
C95' C96' C97' C98' -36(3)
C96' C97' C98' C99' -161(3)
C97' C98' C99' C10' 138(3)
C98' C99' C10' C11' 88(3)
C99' C10' C11' C12' 135(3)
C10' C11' C12' C13' 175(4)
C11' C12' C13' C14' 179(4)
C17A C16A C105 C106 164.2(12)
C15A C16A C105 C106 -68.6(16)
C59A C16A C105 C106 48.1(17)
C16A C105 C106 C107 165.8(12)
C105 C106 C107 C108 63.7(17)
C106 C107 C108 C109 167.3(14)
C107 C108 C109 C110 170.3(17)
C108 C109 C110 C111 175.4(19)
C109 C110 C111 C112 165(2)
C110 C111 C112 C113 -179(2)
C111 C112 C113 C114 -46(3)
C112 C113 C114 C115 -73(2)
C113 C114 C115 C116 -49(2)
C20B C1B C2B C3B -103.8(19)
C21B C1B C2B C3B 131.0(17)
C69B C1B C2B C3B 12(2)
C20B C1B C2B N1B 75.5(16)
C21B C1B C2B N1B -49.6(18)
C69B C1B C2B N1B -168.7(12)
N1B C2B C3B C4B 1.1(17)
C1B C2B C3B C4B -179.5(16)
C2B C3B C4B C5B -0.3(18)
C3B C4B C5B N1B -0.7(17)
C3B C4B C5B C6B 173.8(14)
C4B C5B C6B C7B 109.0(17)
N1B C5B C6B C7B -77.2(15)
C4B C5B C6B C35B -128.8(16)
N1B C5B C6B C35B 44.9(16)
C4B C5B C6B C81B -9(2)
N1B C5B C6B C81B 164.9(12)
C35B C6B C7B N2B -49.8(17)
C5B C6B C7B N2B 71.8(16)
C81B C6B C7B N2B -169.3(12)
C35B C6B C7B C8B 131.0(16)
C5B C6B C7B C8B -107.5(17)
C81B C6B C7B C8B 11(2)
N2B C7B C8B C9B 1.2(16)
C6B C7B C8B C9B -179.5(14)
C7B C8B C9B C10B 0.8(17)
C8B C9B C10B N2B -2.3(15)
C8B C9B C10B C11B 174.4(13)
N2B C10B C11B C12B -73.6(15)
C9B C10B C11B C12B 110.2(16)
N2B C10B C11B C47B 48.7(16)
C9B C10B C11B C47B -127.6(15)
N2B C10B C11B C93B 167.9(11)
C9B C10B C11B C93B -8.4(19)
C47B C11B C12B N3B -50.9(16)
C10B C11B C12B N3B 72.4(16)
C93B C11B C12B N3B -167.3(12)
C47B C11B C12B C13B 132.3(14)
C10B C11B C12B C13B -104.4(16)
C93B C11B C12B C13B 15.9(19)
N3B C12B C13B C14B 4.3(14)
C11B C12B C13B C14B -178.5(13)
C12B C13B C14B C15B -2.3(15)
C13B C14B C15B N3B -0.5(15)
C13B C14B C15B C16B 179.7(13)
C14B C15B C16B C17B 106.4(16)
N3B C15B C16B C17B -73.3(16)
C14B C15B C16B C59B -129.8(15)
N3B C15B C16B C59B 50.5(16)
C14B C15B C16B C205 -13(2)
N3B C15B C16B C205 167.3(11)
C15B C16B C17B C18B -106.9(17)
C59B C16B C17B C18B 128.0(15)
C205 C16B C17B C18B 15(2)
C15B C16B C17B N4B 74.7(15)
C59B C16B C17B N4B -50.4(16)
C205 C16B C17B N4B -163.9(12)
N4B C17B C18B C19B 1.5(15)
C16B C17B C18B C19B -177.1(13)
C17B C18B C19B C20B -1.3(17)
C18B C19B C20B N4B 0.5(16)
C18B C19B C20B C1B 172.6(15)
C2B C1B C20B C19B 108.7(18)
C21B C1B C20B C19B -125.7(17)
C69B C1B C20B C19B -6(2)
C2B C1B C20B N4B -80.6(16)
C21B C1B C20B N4B 45.0(18)
C69B C1B C20B N4B 164.2(12)
C20B C1B C21B C22B 20.0(17)
C2B C1B C21B C22B 142.1(13)
C69B C1B C21B C22B -99.3(14)
C20B C1B C21B C26B -162.4(12)
C2B C1B C21B C26B -40.3(17)
C69B C1B C21B C26B 78.3(14)
C26B C21B C22B C23B -0.3(18)
C1B C21B C22B C23B 177.4(11)
C21B C22B C23B C24B -3(2)
C21B C22B C23B O2B 177.2(11)
C22B C23B C24B C25B 4.3(19)
O2B C23B C24B C25B -175.5(11)
C23B C24B C25B C26B -3.5(19)
C23B C24B C25B O3B -176.9(11)
C24B C25B C26B C21B 0.9(19)
O3B C25B C26B C21B 173.4(11)
C22B C21B C26B C25B 1.0(18)
C1B C21B C26B C25B -176.7(11)
O3B C27B C28B C29B -174.8(11)
C32B C27B C28B C29B -0.3(19)
C27B C28B C29B C30B 2.1(19)
C27B C28B C29B N7B -176.0(12)
C28B C29B C30B C31B -5(2)
N7B C29B C30B C31B 172.8(13)
C28B C29B C30B N8B 172.1(13)
N7B C29B C30B N8B -10(2)
C29B C30B C31B C32B 6(2)
N8B C30B C31B C32B -171.4(13)
C30B C31B C32B O4B 173.9(12)
C30B C31B C32B C27B -4(2)
C28B C27B C32B O4B -176.8(12)
O3B C27B C32B O4B -2.4(18)
C28B C27B C32B C31B 1(2)
O3B C27B C32B C31B 175.9(12)
O4B C33B C34B C35B 172.5(12)
C38B C33B C34B C35B -3(2)
C33B C34B C35B C36B 2(2)
C33B C34B C35B C6B 178.2(12)
C7B C6B C35B C36B -42.4(17)
C5B C6B C35B C36B -161.7(12)
C81B C6B C35B C36B 77.2(15)
C7B C6B C35B C34B 141.7(12)
C5B C6B C35B C34B 22.4(17)
C81B C6B C35B C34B -98.7(14)
C34B C35B C36B C37B 0.1(19)
C6B C35B C36B C37B -175.9(12)
C35B C36B C37B O5B 172.4(12)
C35B C36B C37B C38B -1(2)
O5B C37B C38B C33B -174.2(11)
C36B C37B C38B C33B 0.4(19)
C34B C33B C38B C37B 2(2)
O4B C33B C38B C37B -174.1(11)
O5B C39B C40B O6B 1.5(18)
C44B C39B C40B O6B -175.3(12)
O5B C39B C40B C41B 175.7(12)
C44B C39B C40B C41B -1(2)
O6B C40B C41B C42B 175.8(13)
C39B C40B C41B C42B 2(2)
C40B C41B C42B N10B -175.6(14)
C40B C41B C42B C43B -1(2)
C41B C42B C43B C44B -2(2)
N10B C42B C43B C44B 173.1(14)
C41B C42B C43B N9B 175.5(13)
N10B C42B C43B N9B -9(2)
O5B C39B C44B C43B -178.0(12)
C40B C39B C44B C43B -1(2)
C42B C43B C44B C39B 3(2)
N9B C43B C44B C39B -174.8(12)
C50B C45B C46B C47B -4.4(19)
O6B C45B C46B C47B 172.7(11)
C45B C46B C47B C48B 3.9(18)
C45B C46B C47B C11B -177.2(11)
C12B C11B C47B C46B 142.8(12)
C10B C11B C47B C46B 20.5(16)
C93B C11B C47B C46B -100.6(13)
C12B C11B C47B C48B -38.5(17)
C10B C11B C47B C48B -160.8(12)
C93B C11B C47B C48B 78.1(15)
C46B C47B C48B C49B -2.3(19)
C11B C47B C48B C49B 178.9(12)
C47B C48B C49B O7B 178.0(12)
C47B C48B C49B C50B 1.0(19)
C46B C45B C50B C49B 2.8(18)
O6B C45B C50B C49B -174.5(10)
O7B C49B C50B C45B -178.6(11)
C48B C49B C50B C45B -1.1(18)
C56B C51B C52B C53B -1.0(19)
O7B C51B C52B C53B -175.4(11)
C51B C52B C53B C54B -3(2)
C51B C52B C53B N11B -174.8(12)
C52B C53B C54B C55B 5.6(19)
N11B C53B C54B C55B 177.7(12)
C52B C53B C54B N12B -174.6(13)
N11B C53B C54B N12B -2(2)
C53B C54B C55B C56B -5.2(19)
N12B C54B C55B C56B 175.0(13)
C52B C51B C56B O8B -179.6(11)
O7B C51B C56B O8B -5.2(18)
C52B C51B C56B C55B 1.4(19)
O7B C51B C56B C55B 175.7(11)
C54B C55B C56B O8B -177.3(12)
C54B C55B C56B C51B 1.7(19)
O8B C57B C58B C59B 178.7(11)
C62B C57B C58B C59B 3.2(19)
C57B C58B C59B C60B -2.0(18)
C57B C58B C59B C16B 173.7(12)
C15B C16B C59B C58B 18.2(17)
C17B C16B C59B C58B 140.9(12)
C205 C16B C59B C58B -103.0(13)
C15B C16B C59B C60B -166.5(12)
C17B C16B C59B C60B -43.8(16)
C205 C16B C59B C60B 72.4(14)
C58B C59B C60B C61B 1.2(19)
C16B C59B C60B C61B -174.4(12)
C59B C60B C61B O1B 173.1(12)
C59B C60B C61B C62B -2(2)
C60B C61B C62B C57B 3(2)
O1B C61B C62B C57B -172.6(11)
C58B C57B C62B C61B -3.4(19)
O8B C57B C62B C61B -179.0(11)
C68B C63B C64B C65B 2(2)
O1B C63B C64B C65B -173.4(12)
C63B C64B C65B C66B 3(2)
C63B C64B C65B N5B -171.0(14)
C64B C65B C66B C67B -9(2)
N5B C65B C66B C67B 165.4(15)
C64B C65B C66B N6B 168.1(14)
N5B C65B C66B N6B -18(2)
C65B C66B C67B C68B 9(2)
N6B C66B C67B C68B -167.3(15)
O1B C63B C68B C67B 173.5(12)
C64B C63B C68B C67B -2.1(19)
O1B C63B C68B O2B -7.8(19)
C64B C63B C68B O2B 176.6(11)
C66B C67B C68B C63B -4(2)
C66B C67B C68B O2B 177.1(15)
C20B C1B C69B C70B -72.6(15)
C2B C1B C69B C70B 172.2(12)
C21B C1B C69B C70B 49.6(16)
C1B C69B C70B C71B 153.3(12)
C69B C70B C71B C72B -179.1(12)
C70B C71B C72B C73B 172.6(13)
C71B C72B C73B C74B 177.5(13)
C72B C73B C74B C75B 174.8(11)
C73B C74B C75B C76B 73.7(16)
C74B C75B C76B C77B 178.7(13)
C75B C76B C77B C78B 177.9(16)
C76B C77B C78B C79B -167.0(15)
C77B C78B C79B C80B -126.4(18)
C7B C6B C81B C82B 171.9(13)
C35B C6B C81B C82B 50.4(17)
C5B C6B C81B C82B -71.1(17)
C6B C81B C82B C83B 169.4(15)
C81B C82B C83B C84B 176.3(15)
C82B C83B C84B C85B 167.4(14)
C83B C84B C85B C86B -95(2)
C84B C85B C86B C87B -158.9(14)
C85B C86B C87B C88B -62(2)
C86B C87B C88B C89B -78(2)
C87B C88B C89B C90B -166.5(18)
C88B C89B C90B C91B -91(3)
C89B C90B C91B C92B -137(2)
C12B C11B C93B C94B 173.9(13)
C47B C11B C93B C94B 55.7(16)
C10B C11B C93B C94B -66.1(16)
C11B C93B C94B C95B -178.3(13)
C93B C94B C95B C96B -179.8(13)
C94B C95B C96B C97B -177.0(14)
C95B C96B C97B C98B 179.8(14)
C96B C97B C98B C99B -171.9(13)
C97B C98B C99B C200 -67.2(16)
C98B C99B C200 C201 -66.4(16)
C99B C200 C201 C202 -171.9(15)
C200 C201 C202 C203 170.8(16)
C201 C202 C203 C204 172.8(18)
C15B C16B C205 C206 -68.0(16)
C17B C16B C205 C206 172.2(12)
C59B C16B C205 C206 54.2(15)
C16B C205 C206 C207 -177.5(13)
C205 C206 C207 C208 -178.1(14)
C206 C207 C208 C209 -173.4(14)
C207 C208 C209 C210 -174.1(13)
C208 C209 C210 C211 67.2(18)
C209 C210 C211 C212 59.3(18)
C210 C211 C212 C213 170.4(15)
C211 C212 C213 C214 179.5(18)
C212 C213 C214 C215 -168.2(16)
C213 C214 C215 C216 -75(2)
C3A C2A N1A C5A -0.7(15)
C1A C2A N1A C5A 174.8(12)
C4A C5A N1A C2A 2.8(14)
C6A C5A N1A C2A -176.0(12)
C9A C10A N2A C7A 6.2(14)
C11A C10A N2A C7A -175.8(12)
C8A C7A N2A C10A -6.6(15)
C6A C7A N2A C10A 174.5(12)
C14A C15A N3A C12A 5.7(14)
C16A C15A N3A C12A -173.2(12)
C13A C12A N3A C15A -4.7(15)
C11A C12A N3A C15A 177.4(12)
C18A C17A N4A C20A -1.1(14)
C16A C17A N4A C20A 175.0(11)
C19A C20A N4A C17A 1.8(14)
C1A C20A N4A C17A -172.3(11)
C28A C29A N5A O9A -55(2)
C30A C29A N5A O9A 125.6(16)
C28A C29A N5A O10A 127.7(15)
C30A C29A N5A O10A -52(2)
C29A C30A N6A O12A 148.6(15)
C31A C30A N6A O12A -39.0(19)
C29A C30A N6A O11A -31(2)
C31A C30A N6A O11A 141.8(13)
C42A C41A N7A O14A -57(2)
C40A C41A N7A O14A 124.5(16)
C42A C41A N7A O13A 121.9(17)
C40A C41A N7A O13A -57(2)
C41A C42A N8A O16A 154.1(14)
C43A C42A N8A O16A -32.5(19)
C41A C42A N8A O15A -33(2)
C43A C42A N8A O15A 140.5(14)
C54A C53A N9A O18A -46(2)
C52A C53A N9A O18A 128.9(18)
C54A C53A N9A O17A 129.2(18)
C52A C53A N9A O17A -56(2)
C55A C54A N10A O20A -38(2)
C53A C54A N10A O20A 146.6(16)
C55A C54A N10A O19A 138.0(15)
C53A C54A N10A O19A -37(2)
C64A C65A N11A O21A -43(3)
C66A C65A N11A O21A 144.4(18)
C64A C65A N11A O22A 138.1(19)
C66A C65A N11A O22A -35(3)
C67A C66A N12A O24A -33(2)
C65A C66A N12A O24A 149.9(16)
C67A C66A N12A O23A 134.6(17)
C65A C66A N12A O23A -43(2)
C4B C5B N1B C2B 1.4(16)
C6B C5B N1B C2B -173.6(12)
C3B C2B N1B C5B -1.6(15)
C1B C2B N1B C5B 178.9(12)
C8B C7B N2B C10B -2.8(15)
C6B C7B N2B C10B 177.8(12)
C9B C10B N2B C7B 3.2(15)
C11B C10B N2B C7B -173.9(11)
C13B C12B N3B C15B -4.7(14)
C11B C12B N3B C15B 177.8(12)
C14B C15B N3B C12B 3.3(15)
C16B C15B N3B C12B -176.9(11)
C18B C17B N4B C20B -1.3(15)
C16B C17B N4B C20B 177.4(12)
C19B C20B N4B C17B 0.5(15)
C1B C20B N4B C17B -172.5(13)
C64B C65B N5B O9B -19(2)
C66B C65B N5B O9B 166.9(15)
C64B C65B N5B O10B 151.9(14)
C66B C65B N5B O10B -22(2)
C67B C66B N6B O12B -39(2)
C65B C66B N6B O12B 144.4(17)
C67B C66B N6B O11B 130.9(16)
C65B C66B N6B O11B -46(2)
C30B C29B N7B O13B 143.7(15)
C28B C29B N7B O13B -38(2)
C30B C29B N7B O14B -44.5(19)
C28B C29B N7B O14B 133.4(13)
C29B C30B N8B O16B 150.7(15)
C31B C30B N8B O16B -32(2)
C29B C30B N8B O15B -36.1(19)
C31B C30B N8B O15B 141.2(14)
C44B C43B N9B O17B -42.9(19)
C42B C43B N9B O17B 139.5(15)
C44B C43B N9B O18B 135.4(14)
C42B C43B N9B O18B -42(2)
C41B C42B N10B O20B -39(2)
C43B C42B N10B O20B 145.7(17)
C41B C42B N10B O19B 133.5(15)
C43B C42B N10B O19B -41(2)
C52B C53B N11B O22B -174.2(12)
C54B C53B N11B O22B 13.5(19)
C52B C53B N11B O21B 9.0(19)
C54B C53B N11B O21B -163.3(13)
C53B C54B N12B O17C -116.1(16)
C55B C54B N12B O17C 63.7(17)
C53B C54B N12B O16C 70.9(18)
C55B C54B N12B O16C -109.3(14)
C24A C23A O1A C27A -167.0(13)
C22A C23A O1A C27A 18(2)
C28A C27A O1A C23A -111.2(15)
C32A C27A O1A C23A 72.1(17)
C27A C32A O2A C33A -144.7(13)
C31A C32A O2A C33A 41.1(17)
C38A C33A O2A C32A -134.5(14)
C34A C33A O2A C32A 52.5(17)
C44A C39A O3A C37A 77.7(16)
C40A C39A O3A C37A -110.3(13)
C38A C37A O3A C39A -165.0(12)
C36A C37A O3A C39A 16.3(18)
C39A C44A O4A C45A -144.6(13)
C43A C44A O4A C45A 35.3(17)
C50A C45A O4A C44A -127.3(14)
C46A C45A O4A C44A 55.3(15)
C56A C51A O5A C49A 70.7(17)
C52A C51A O5A C49A -115.8(14)
C50A C49A O5A C51A -166.9(13)
C48A C49A O5A C51A 18.5(19)
C51A C56A O6A C57A -147.1(12)
C55A C56A O6A C57A 38.8(17)
C62A C57A O6A C56A -129.2(14)
C58A C57A O6A C56A 51.1(15)
C62A C61A O7A C63A -166.3(13)
C60A C61A O7A C63A 16.4(19)
C64A C63A O7A C61A -102.2(16)
C68A C63A O7A C61A 79.9(16)
C67A C68A O8A C25A 41.3(18)
C63A C68A O8A C25A -139.0(12)
C26A C25A O8A C68A 52.3(16)
C24A C25A O8A C68A -128.0(13)
C68B C63B O1B C61B 75.5(17)
C64B C63B O1B C61B -108.9(14)
C60B C61B O1B C63B 27(2)
C62B C61B O1B C63B -158.4(12)
C63B C68B O2B C23B -137.0(13)
C67B C68B O2B C23B 41.6(17)
C24B C23B O2B C68B -126.1(13)
C22B C23B O2B C68B 54.2(15)
C28B C27B O3B C25B -105.4(13)
C32B C27B O3B C25B 80.2(15)
C24B C25B O3B C27B -174.3(11)
C26B C25B O3B C27B 12.5(17)
C31B C32B O4B C33B 40.8(18)
C27B C32B O4B C33B -141.0(13)
C34B C33B O4B C32B 51.8(17)
C38B C33B O4B C32B -132.4(12)
C44B C39B O5B C37B -107.6(14)
C40B C39B O5B C37B 75.7(16)
C38B C37B O5B C39B -171.9(11)
C36B C37B O5B C39B 13.9(19)
C41B C40B O6B C45B 41.9(18)
C39B C40B O6B C45B -144.2(12)
C50B C45B O6B C40B -134.7(12)
C46B C45B O6B C40B 48.1(16)
C48B C49B O7B C51B 7.2(18)
C50B C49B O7B C51B -175.6(10)
C56B C51B O7B C49B 96.1(14)
C52B C51B O7B C49B -89.5(14)
C51B C56B O8B C57B -128.9(12)
C55B C56B O8B C57B 50.1(17)
C58B C57B O8B C56B 44.3(16)
C62B C57B O8B C56B -140.2(12)
